data_4068188
loop_
_publ_author_name
'Adams, Jeramie J.'
'Arulsamy, Navamoney'
'Roddick, Dean M.'

_publ_section_title
;
 Investigation of IridiumCF3PCP Pincer Catalytic Dehydrogenation and
 Decarbonylation Chemistry
;
_journal_issue 4
_journal_name_full Organometallics
_journal_page_first 1439
_journal_paper_doi 10.1021/om2011886
_journal_volume 31
_journal_year 2012
_chemical_formula_moiety 'C36 H18 F44 Ir2 O2 P6'
_chemical_formula_sum 'C36 H18 F44 Ir2 O2 P6'
_chemical_formula_weight 1888.72
_chemical_name_common '[(CF3-PCP)Ir(CO)]2(u-dfepe)'
_chemical_name_systematic
;
 ?
;
_space_group_IT_number 2
_symmetry_cell_setting triclinic
_symmetry_space_group_name_Hall '-P 1'
_symmetry_space_group_name_H-M 'P -1'
_atom_sites_solution_hydrogens geom
_atom_sites_solution_primary direct
_atom_sites_solution_secondary difmap
_audit_creation_method SHELXL-97
_cell_angle_alpha 98.488(2)
_cell_angle_beta 99.207(2)
_cell_angle_gamma 104.333(2)
_cell_formula_units_Z 6
_cell_length_a 14.8600(4)
_cell_length_b 21.4031(6)
_cell_length_c 27.0002(8)
_cell_measurement_reflns_used 9664
_cell_measurement_temperature 150(2)
_cell_measurement_theta_max 35.21
_cell_measurement_theta_min 2.69
_cell_volume 8054.0(4)
_computing_cell_refinement 'Bruker SAINT'
_computing_data_collection 'Bruker APEX2'
_computing_data_reduction 'Bruker SAINT'
_computing_molecular_graphics 'Bruker SHELXTL'
_computing_publication_material 'Bruker SHELXTL'
_computing_structure_refinement 'SHELXL-97 (Sheldrick, 1997)'
_computing_structure_solution 'SHELXS-97 (Sheldrick, 1990)'
_diffrn_ambient_temperature 150(2)
_diffrn_measured_fraction_theta_full 0.985
_diffrn_measured_fraction_theta_max 0.985
_diffrn_measurement_device_type 'Bruker APEX-II CCD'
_diffrn_measurement_method '\f and \w scans'
_diffrn_radiation_monochromator graphite
_diffrn_radiation_source 'fine-focus sealed tube'
_diffrn_radiation_type MoK\a
_diffrn_radiation_wavelength 0.71073
_diffrn_reflns_av_R_equivalents 0.0341
_diffrn_reflns_av_sigmaI/netI 0.0505
_diffrn_reflns_limit_h_max 23
_diffrn_reflns_limit_h_min -22
_diffrn_reflns_limit_k_max 33
_diffrn_reflns_limit_k_min -33
_diffrn_reflns_limit_l_max 40
_diffrn_reflns_limit_l_min -42
_diffrn_reflns_number 133749
_diffrn_reflns_theta_full 33.73
_diffrn_reflns_theta_max 33.73
_diffrn_reflns_theta_min 1.65
_diffrn_standards_number 0
_exptl_absorpt_coefficient_mu 5.320
_exptl_absorpt_correction_T_max 0.3319
_exptl_absorpt_correction_T_min 0.1596
_exptl_absorpt_correction_type multi-scan
_exptl_absorpt_process_details 'SADABS (Bruker AXS Inc., 2008)'
_exptl_crystal_colour colourless
_exptl_crystal_density_diffrn 2.336
_exptl_crystal_density_method 'not measured'
_exptl_crystal_description rectangular
_exptl_crystal_F_000 5340
_exptl_crystal_size_max 0.55
_exptl_crystal_size_mid 0.36
_exptl_crystal_size_min 0.27
_refine_diff_density_max 2.908
_refine_diff_density_min -2.960
_refine_diff_density_rms 0.185
_refine_ls_extinction_method none
_refine_ls_goodness_of_fit_ref 1.037
_refine_ls_hydrogen_treatment constr
_refine_ls_matrix_type full
_refine_ls_number_parameters 2431
_refine_ls_number_reflns 63390
_refine_ls_number_restraints 0
_refine_ls_restrained_S_all 1.037
_refine_ls_R_factor_all 0.0637
_refine_ls_R_factor_gt 0.0371
_refine_ls_shift/su_max 0.005
_refine_ls_shift/su_mean 0.000
_refine_ls_structure_factor_coef Fsqd
_refine_ls_weighting_details 'calc w=1/[\s^2^(Fo^2^)+(0.0209P)^2^+24.5654P] where P=(Fo^2^+2Fc^2^)/3'
_refine_ls_weighting_scheme calc
_refine_ls_wR_factor_gt 0.0702
_refine_ls_wR_factor_ref 0.0802
_reflns_number_gt 47396
_reflns_number_total 63390
_reflns_threshold_expression >2sigma(I)
_cod_data_source_file om2011886_si_002.cif
_cod_data_source_block jja236
_cod_depositor_comments
;
The following automatic conversions were performed:

'_symmetry_cell_setting' value 'Triclinic' changed to 'triclinic'
according to /home/saulius/struct/CIF-dictionaries/cif_core.dic
dictionary named 'cif_core.dic' version 2.4.1 from 2010-06-29.

Automatic conversion script
Id: cif_fix_values 1715 2011-07-08 13:25:40Z adriana 
;
_cod_original_sg_symbol_H-M P-1
_cod_database_code 4068188

loop_
_symmetry_equiv_pos_as_xyz
'x, y, z'
'-x, -y, -z'

loop_
_atom_site_label
_atom_site_type_symbol
_atom_site_fract_x
_atom_site_fract_y
_atom_site_fract_z
_atom_site_U_iso_or_equiv
_atom_site_adp_type
_atom_site_occupancy
_atom_site_symmetry_multiplicity
_atom_site_calc_flag
_atom_site_refinement_flags
Ir1_1 Ir 0.427512(9) 0.898574(7) 0.181979(5) 0.01896(3) Uani 1 1 d .
P1_1 P 0.41151(7) 0.79053(5) 0.15895(4) 0.0254(2) Uani 1 1 d .
P2_1 P 0.48768(7) 0.95567(5) 0.26236(4) 0.02166(18) Uani 1 1 d .
P3_1 P 0.32676(7) 0.94335(5) 0.13433(4) 0.01944(17) Uani 1 1 d .
C1_1 C 0.3253(2) 0.85720(18) 0.22373(15) 0.0209(7) Uani 1 1 d .
C13_1 C 0.5366(3) 0.9312(2) 0.15406(17) 0.0305(9) Uani 1 1 d .
O1_1 O 0.6037(3) 0.9501(2) 0.13926(15) 0.0474(9) Uani 1 1 d .
Ir2_1 Ir -0.071148(9) 0.923271(6) 0.164188(5) 0.01763(3) Uani 1 1 d .
P4_1 P 0.00664(7) 0.86406(5) 0.11777(4) 0.02181(18) Uani 1 1 d .
P5_1 P -0.07600(7) 0.89478(5) 0.24074(4) 0.0250(2) Uani 1 1 d .
P6_1 P -0.07356(7) 1.02274(5) 0.14764(4) 0.0244(2) Uani 1 1 d .
C24_1 C 0.0581(3) 0.98481(17) 0.21086(14) 0.0193(6) Uani 1 1 d .
C36_1 C -0.1989(3) 0.87465(19) 0.13017(16) 0.0264(8) Uani 1 1 d .
O2_1 O -0.2752(2) 0.84670(18) 0.11208(15) 0.0447(9) Uani 1 1 d .
C2_1 C 0.3176(3) 0.89207(18) 0.27028(15) 0.0222(7) Uani 1 1 d .
C3_1 C 0.2558(3) 0.8629(2) 0.29958(17) 0.0278(8) Uani 1 1 d .
H3A_1 H 0.2519 0.8874 0.3311 0.033 Uiso 1 1 calc R
C4_1 C 0.2001(3) 0.7984(2) 0.28280(19) 0.0317(9) Uani 1 1 d .
H4A_1 H 0.1555 0.7794 0.3018 0.038 Uiso 1 1 calc R
C5_1 C 0.2099(3) 0.7622(2) 0.2386(2) 0.0334(10) Uani 1 1 d .
H5A_1 H 0.1733 0.7177 0.2275 0.040 Uiso 1 1 calc R
C6_1 C 0.2727(3) 0.79010(18) 0.21005(17) 0.0259(8) Uani 1 1 d .
C7_1 C 0.2933(3) 0.7482(2) 0.1652(2) 0.0383(11) Uani 1 1 d .
H7A_1 H 0.2464 0.7441 0.1335 0.046 Uiso 1 1 calc R
H7B_1 H 0.2910 0.7036 0.1718 0.046 Uiso 1 1 calc R
C8_1 C 0.4192(4) 0.7475(2) 0.0946(2) 0.0409(11) Uani 1 1 d .
F8A_1 F 0.3879(4) 0.68192(17) 0.08751(16) 0.0811(14) Uani 1 1 d .
F8B_1 F 0.5055(3) 0.7613(2) 0.08680(17) 0.0803(13) Uani 1 1 d .
F8C_1 F 0.3658(4) 0.7641(2) 0.05872(14) 0.0852(15) Uani 1 1 d .
C9_1 C 0.4915(5) 0.7510(3) 0.1977(2) 0.0529(15) Uani 1 1 d .
F9A_1 F 0.4828(5) 0.6901(2) 0.1789(2) 0.108(2) Uani 1 1 d .
F9B_1 F 0.4690(5) 0.7512(3) 0.24323(18) 0.112(2) Uani 1 1 d .
F9C_1 F 0.5777(3) 0.7821(3) 0.2043(3) 0.135(3) Uani 1 1 d .
C10_1 C 0.3866(3) 0.9599(2) 0.29109(16) 0.0269(8) Uani 1 1 d .
H10A_1 H 0.4046 0.9684 0.3289 0.032 Uiso 1 1 calc R
H10B_1 H 0.3591 0.9947 0.2805 0.032 Uiso 1 1 calc R
C11_1 C 0.5563(3) 0.9196(2) 0.31028(18) 0.0344(10) Uani 1 1 d .
F11A_1 F 0.5042(2) 0.86236(15) 0.31477(12) 0.0473(8) Uani 1 1 d .
F11B_1 F 0.6338(2) 0.9109(3) 0.29625(17) 0.0808(14) Uani 1 1 d .
F11C_1 F 0.5805(3) 0.9560(2) 0.35720(14) 0.0801(14) Uani 1 1 d .
C12_1 C 0.5703(3) 1.0413(2) 0.27782(18) 0.0346(10) Uani 1 1 d .
F12A_1 F 0.5979(4) 1.06769(19) 0.32556(14) 0.0922(17) Uani 1 1 d .
F12B_1 F 0.6459(3) 1.0426(2) 0.2598(2) 0.121(2) Uani 1 1 d .
F12C_1 F 0.5319(4) 1.08130(18) 0.2568(2) 0.124(3) Uani 1 1 d .
C14_1 C 0.2034(3) 0.93868(19) 0.14155(16) 0.0242(7) Uani 1 1 d .
H14A_1 H 0.2059 0.9625 0.1763 0.029 Uiso 1 1 calc R
H14B_1 H 0.1763 0.9624 0.1168 0.029 Uiso 1 1 calc R
C15_1 C 0.1351(3) 0.86971(18) 0.13380(16) 0.0225(7) Uani 1 1 d .
H15A_1 H 0.1474 0.8524 0.1655 0.027 Uiso 1 1 calc R
H15B_1 H 0.1501 0.8407 0.1061 0.027 Uiso 1 1 calc R
C16_1 C 0.3042(3) 0.9208(2) 0.06150(17) 0.0327(9) Uani 1 1 d .
F16A_1 F 0.25618(19) 0.85566(14) 0.04946(10) 0.0383(6) Uani 1 1 d .
F16B_1 F 0.2449(2) 0.95297(17) 0.03958(11) 0.0475(8) Uani 1 1 d .
C17_1 C 0.3881(4) 0.9290(3) 0.0336(2) 0.0490(14) Uani 1 1 d .
F17A_1 F 0.4401(3) 0.8899(2) 0.04586(13) 0.0611(10) Uani 1 1 d .
F17B_1 F 0.4435(3) 0.9893(2) 0.0466(2) 0.0859(14) Uani 1 1 d .
F17C_1 F 0.3555(3) 0.9134(3) -0.01603(13) 0.0850(14) Uani 1 1 d .
C18_1 C 0.3719(3) 1.0379(2) 0.14670(19) 0.0296(9) Uani 1 1 d .
F18A_1 F 0.36095(19) 1.05577(12) 0.19494(11) 0.0363(6) Uani 1 1 d .
F18B_1 F 0.46529(18) 1.05490(13) 0.14680(13) 0.0434(7) Uani 1 1 d .
C19_1 C 0.3304(4) 1.0838(2) 0.1160(2) 0.0422(12) Uani 1 1 d .
F19A_1 F 0.23645(19) 1.06865(14) 0.10981(14) 0.0472(8) Uani 1 1 d .
F19B_1 F 0.3646(2) 1.14455(14) 0.14197(17) 0.0602(10) Uani 1 1 d .
F19C_1 F 0.3535(3) 1.08126(18) 0.07095(16) 0.0649(10) Uani 1 1 d .
C20_1 C -0.0036(3) 0.8693(2) 0.04744(18) 0.0342(9) Uani 1 1 d .
F20A_1 F 0.0369(2) 0.93352(15) 0.04790(11) 0.0427(7) Uani 1 1 d .
F20B_1 F 0.0482(2) 0.83485(18) 0.02389(12) 0.0525(8) Uani 1 1 d .
C21_1 C -0.1026(4) 0.8505(3) 0.01185(19) 0.0443(12) Uani 1 1 d .
F21A_1 F -0.1560(2) 0.88655(19) 0.02832(13) 0.0588(9) Uani 1 1 d .
F21B_1 F -0.1488(3) 0.78891(18) 0.00876(16) 0.0713(12) Uani 1 1 d .
F21C_1 F -0.0934(3) 0.8597(2) -0.03456(12) 0.0688(11) Uani 1 1 d .
C22_1 C -0.0391(3) 0.7713(2) 0.1164(2) 0.0329(10) Uani 1 1 d .
F22A_1 F -0.13404(19) 0.75399(13) 0.10599(13) 0.0450(8) Uani 1 1 d .
F22B_1 F -0.0087(2) 0.76601(13) 0.16579(12) 0.0443(7) Uani 1 1 d .
C23_1 C -0.0109(4) 0.7170(2) 0.0836(3) 0.0530(16) Uani 1 1 d .
F23A_1 F 0.0809(2) 0.72571(15) 0.09351(19) 0.0715(13) Uani 1 1 d .
F23B_1 F -0.0510(3) 0.65926(14) 0.0949(2) 0.0761(13) Uani 1 1 d .
F23C_1 F -0.0397(4) 0.7143(2) 0.03448(18) 0.0949(16) Uani 1 1 d .
C25_1 C 0.1007(3) 1.04724(18) 0.20161(15) 0.0219(7) Uani 1 1 d .
C26_1 C 0.1840(3) 1.08812(19) 0.23314(17) 0.0280(8) Uani 1 1 d .
H26A_1 H 0.2116 1.1301 0.2261 0.034 Uiso 1 1 calc R
C27_1 C 0.2267(3) 1.0675(2) 0.27498(17) 0.0302(9) Uani 1 1 d .
H27A_1 H 0.2853 1.0943 0.2957 0.036 Uiso 1 1 calc R
C28_1 C 0.1837(3) 1.0077(2) 0.28636(15) 0.0263(8) Uani 1 1 d .
H28A_1 H 0.2113 0.9947 0.3160 0.032 Uiso 1 1 calc R
C29_1 C 0.1000(3) 0.96632(19) 0.25482(14) 0.0225(7) Uani 1 1 d .
C30_1 C 0.0468(3) 0.9040(2) 0.26974(17) 0.0299(9) Uani 1 1 d .
H30A_1 H 0.0556 0.9090 0.3074 0.036 Uiso 1 1 calc R
H30B_1 H 0.0679 0.8658 0.2559 0.036 Uiso 1 1 calc R
C31_1 C -0.1115(3) 0.9462(3) 0.2930(2) 0.0417(11) Uani 1 1 d .
F31A_1 F -0.1948(2) 0.95619(18) 0.27784(14) 0.0583(9) Uani 1 1 d .
F31B_1 F -0.0480(2) 1.00435(16) 0.30833(12) 0.0505(8) Uani 1 1 d .
F31C_1 F -0.1153(3) 0.9193(2) 0.33484(13) 0.0699(11) Uani 1 1 d .
C32_1 C -0.1473(3) 0.8123(3) 0.2501(2) 0.0387(11) Uani 1 1 d .
F32A_1 F -0.2340(2) 0.81463(18) 0.25624(15) 0.0581(9) Uani 1 1 d .
F32B_1 F -0.1595(3) 0.76590(16) 0.21002(15) 0.0618(10) Uani 1 1 d .
F32C_1 F -0.1075(3) 0.7925(2) 0.28985(16) 0.0784(14) Uani 1 1 d .
C33_1 C 0.0499(3) 1.07066(18) 0.15778(18) 0.0273(8) Uani 1 1 d .
H33A_1 H 0.0758 1.0623 0.1267 0.033 Uiso 1 1 calc R
H33B_1 H 0.0561 1.1183 0.1669 0.033 Uiso 1 1 calc R
C34_1 C -0.1231(3) 1.0766(2) 0.1919(2) 0.0392(11) Uani 1 1 d .
F34A_1 F -0.0882(3) 1.0755(2) 0.24030(15) 0.0726(12) Uani 1 1 d .
F34B_1 F -0.2155(3) 1.0550(2) 0.18481(19) 0.0740(12) Uani 1 1 d .
F34C_1 F -0.1021(3) 1.13847(16) 0.1879(2) 0.0847(15) Uani 1 1 d .
C35_1 C -0.1292(4) 1.0401(2) 0.0857(2) 0.0452(13) Uani 1 1 d .
F35A_1 F -0.2199(2) 1.0063(2) 0.07139(15) 0.0680(11) Uani 1 1 d .
F35B_1 F -0.1233(4) 1.10307(17) 0.08676(17) 0.0926(17) Uani 1 1 d .
F35C_1 F -0.0854(3) 1.0218(2) 0.04911(14) 0.0678(11) Uani 1 1 d .
Ir3_2 Ir 0.003825(9) 0.249174(6) 0.481271(5) 0.01541(3) Uani 1 1 d .
P1_2 P -0.03707(7) 0.17395(5) 0.52912(4) 0.01983(17) Uani 1 1 d .
P2_2 P -0.04682(6) 0.23216(5) 0.39602(4) 0.01957(17) Uani 1 1 d .
P3_2 P 0.14674(6) 0.32635(4) 0.51565(3) 0.01548(15) Uani 1 1 d .
C1_2 C 0.0663(2) 0.17427(18) 0.45506(14) 0.0194(6) Uani 1 1 d .
C13_2 C -0.0742(3) 0.3036(2) 0.50225(16) 0.0247(8) Uani 1 1 d .
O1_2 O -0.1222(2) 0.33346(17) 0.51557(15) 0.0409(8) Uani 1 1 d .
Ir4_2 Ir 0.515451(9) 0.264418(7) 0.508738(5) 0.01646(3) Uani 1 1 d .
P4_2 P 0.40573(6) 0.29704(4) 0.45652(3) 0.01445(15) Uani 1 1 d .
P5_2 P 0.58605(7) 0.33152(5) 0.58489(4) 0.02281(19) Uani 1 1 d .
P6_2 P 0.49599(7) 0.15553(5) 0.49265(4) 0.02010(17) Uani 1 1 d .
C24_2 C 0.4210(3) 0.2300(2) 0.55686(14) 0.0218(7) Uani 1 1 d .
C36_2 C 0.6170(3) 0.2877(2) 0.47266(16) 0.0244(7) Uani 1 1 d .
O2_2 O 0.6776(2) 0.29900(19) 0.45194(14) 0.0405(8) Uani 1 1 d .
C2_2 C 0.0752(3) 0.16051(19) 0.40358(15) 0.0226(7) Uani 1 1 d .
C3_2 C 0.1129(3) 0.1101(2) 0.38650(17) 0.0289(8) Uani 1 1 d .
H3B_2 H 0.1210 0.1028 0.3521 0.035 Uiso 1 1 calc R
C4_2 C 0.1384(3) 0.0705(2) 0.41880(19) 0.0331(10) Uani 1 1 d .
H4B_2 H 0.1661 0.0370 0.4071 0.040 Uiso 1 1 calc R
C5_2 C 0.1237(3) 0.0796(2) 0.46836(18) 0.0295(9) Uani 1 1 d .
H5B_2 H 0.1389 0.0511 0.4902 0.035 Uiso 1 1 calc R
C6_2 C 0.0866(3) 0.13035(18) 0.48642(15) 0.0229(7) Uani 1 1 d .
C7_2 C 0.0590(3) 0.1353(2) 0.53799(16) 0.0264(8) Uani 1 1 d .
H7C_2 H 0.1126 0.1628 0.5654 0.032 Uiso 1 1 calc R
H7D_2 H 0.0369 0.0913 0.5464 0.032 Uiso 1 1 calc R
C8_2 C -0.0647(3) 0.1914(2) 0.59450(16) 0.0286(8) Uani 1 1 d .
F8A_2 F -0.0020(2) 0.24359(16) 0.62368(11) 0.0468(7) Uani 1 1 d .
F8B_2 F -0.1495(2) 0.2007(2) 0.59132(12) 0.0566(9) Uani 1 1 d .
F8C_2 F -0.0634(3) 0.14215(17) 0.61965(12) 0.0589(9) Uani 1 1 d .
C9_2 C -0.1448(3) 0.1009(2) 0.50117(18) 0.0292(8) Uani 1 1 d .
F9A_2 F -0.21813(18) 0.11988(14) 0.48020(12) 0.0391(6) Uani 1 1 d .
F9B_2 F -0.1248(2) 0.06029(13) 0.46443(11) 0.0384(6) Uani 1 1 d .
F9C_2 F -0.1744(2) 0.06433(14) 0.53472(12) 0.0463(7) Uani 1 1 d .
C10_2 C 0.0381(3) 0.1995(2) 0.36683(15) 0.0271(8) Uani 1 1 d .
H10C_2 H 0.0069 0.1708 0.3331 0.032 Uiso 1 1 calc R
H10D_2 H 0.0904 0.2355 0.3621 0.032 Uiso 1 1 calc R
C11_2 C -0.1645(3) 0.1704(2) 0.36459(17) 0.0327(10) Uani 1 1 d .
F11A_2 F -0.1656(2) 0.11345(14) 0.37813(13) 0.0505(8) Uani 1 1 d .
F11B_2 F -0.1822(2) 0.15906(17) 0.31389(11) 0.0612(10) Uani 1 1 d .
F11C_2 F -0.2351(2) 0.18939(19) 0.38003(16) 0.0641(10) Uani 1 1 d .
C12_2 C -0.0602(3) 0.2985(2) 0.35917(16) 0.0280(8) Uani 1 1 d .
F12A_2 F -0.0826(2) 0.27690(14) 0.30880(9) 0.0384(6) Uani 1 1 d .
F12B_2 F 0.0227(2) 0.34504(13) 0.36935(10) 0.0362(6) Uani 1 1 d .
F12C_2 F -0.1254(2) 0.32632(15) 0.37268(11) 0.0430(7) Uani 1 1 d .
C14_2 C 0.2645(2) 0.3119(2) 0.51485(14) 0.0203(7) Uani 1 1 d .
H14C_2 H 0.3141 0.3539 0.5295 0.024 Uiso 1 1 calc R
H14D_2 H 0.2733 0.2804 0.5373 0.024 Uiso 1 1 calc R
C15_2 C 0.2796(2) 0.28530(18) 0.46180(13) 0.0191(6) Uani 1 1 d .
H15C_2 H 0.2495 0.3071 0.4366 0.023 Uiso 1 1 calc R
H15D_2 H 0.2466 0.2377 0.4524 0.023 Uiso 1 1 calc R
C16_2 C 0.1722(3) 0.40961(18) 0.49518(15) 0.0212(7) Uani 1 1 d .
F16B_2 F 0.18164(17) 0.39750(11) 0.44581(9) 0.0264(5) Uani 1 1 d .
C17_2 C 0.0986(3) 0.4494(2) 0.49680(17) 0.0278(8) Uani 1 1 d .
F16A_2 F 0.25592(17) 0.45008(12) 0.52233(11) 0.0321(6) Uani 1 1 d .
F17B_2 F 0.01955(18) 0.41912(13) 0.46235(11) 0.0352(6) Uani 1 1 d .
F17A_2 F 0.1332(2) 0.50824(13) 0.48720(13) 0.0439(7) Uani 1 1 d .
F17C_2 F 0.0758(2) 0.45596(15) 0.54239(11) 0.0406(7) Uani 1 1 d .
C18_2 C 0.1623(3) 0.3518(2) 0.58844(14) 0.0227(7) Uani 1 1 d .
F18A_2 F 0.07992(16) 0.36038(13) 0.59892(9) 0.0289(5) Uani 1 1 d .
F18B_2 F 0.17560(17) 0.29758(12) 0.60595(9) 0.0288(5) Uani 1 1 d .
C19_2 C 0.2409(3) 0.4102(2) 0.62335(15) 0.0304(9) Uani 1 1 d .
F19C_2 F 0.32615(17) 0.40956(14) 0.61453(10) 0.0350(6) Uani 1 1 d .
C20_2 C 0.3825(2) 0.25193(17) 0.38671(13) 0.0166(6) Uani 1 1 d .
F19A_2 F 0.2273(2) 0.46744(14) 0.61806(12) 0.0437(7) Uani 1 1 d .
F19B_2 F 0.2411(2) 0.40468(17) 0.67202(10) 0.0477(8) Uani 1 1 d .
F20A_2 F 0.46516(15) 0.24643(11) 0.37503(8) 0.0225(4) Uani 1 1 d .
F20B_2 F 0.32813(16) 0.19040(10) 0.38700(8) 0.0228(4) Uani 1 1 d .
C21_2 C 0.3306(3) 0.27242(19) 0.33979(14) 0.0214(7) Uani 1 1 d .
F21B_2 F 0.37962(17) 0.32822(12) 0.33083(9) 0.0271(5) Uani 1 1 d .
F21A_2 F 0.24599(16) 0.27797(14) 0.34644(9) 0.0320(6) Uani 1 1 d .
F21C_2 F 0.3178(2) 0.22635(13) 0.29878(9) 0.0345(6) Uani 1 1 d .
C22_2 C 0.4348(3) 0.38692(17) 0.44934(14) 0.0198(7) Uani 1 1 d .
F22A_2 F 0.36498(16) 0.39775(11) 0.41586(9) 0.0263(5) Uani 1 1 d .
F22B_2 F 0.43597(17) 0.42221(11) 0.49567(9) 0.0272(5) Uani 1 1 d .
C23_2 C 0.5296(3) 0.41687(18) 0.43465(15) 0.0236(7) Uani 1 1 d .
F23A_2 F 0.60162(18) 0.42808(14) 0.47363(11) 0.0387(6) Uani 1 1 d .
F23B_2 F 0.54444(18) 0.37671(12) 0.39663(10) 0.0344(6) Uani 1 1 d .
F23C_2 F 0.5308(2) 0.47355(13) 0.42036(12) 0.0411(7) Uani 1 1 d .
C25_2 C 0.3648(3) 0.1640(2) 0.54630(15) 0.0259(8) Uani 1 1 d .
C26_2 C 0.3058(3) 0.1409(3) 0.57864(18) 0.0352(10) Uani 1 1 d .
H26B_2 H 0.2676 0.0966 0.5707 0.042 Uiso 1 1 calc R
C27_2 C 0.3028(3) 0.1827(3) 0.62258(19) 0.0399(12) Uani 1 1 d .
H27B_2 H 0.2600 0.1678 0.6437 0.048 Uiso 1 1 calc R
C28_2 C 0.3618(3) 0.2455(3) 0.63522(17) 0.0373(11) Uani 1 1 d .
H28B_2 H 0.3620 0.2731 0.6663 0.045 Uiso 1 1 calc R
C29_2 C 0.4215(3) 0.2698(2) 0.60345(15) 0.0272(8) Uani 1 1 d .
C30_2 C 0.4922(3) 0.3365(2) 0.61941(16) 0.0330(9) Uani 1 1 d .
H30C_2 H 0.5172 0.3466 0.6568 0.040 Uiso 1 1 calc R
H30D_2 H 0.4627 0.3710 0.6101 0.040 Uiso 1 1 calc R
C31_2 C 0.6562(3) 0.4198(2) 0.59406(18) 0.0346(10) Uani 1 1 d .
F31A_2 F 0.6872(3) 0.44950(16) 0.64308(12) 0.0607(10) Uani 1 1 d .
F31B_2 F 0.7301(2) 0.42622(16) 0.57210(15) 0.0576(9) Uani 1 1 d .
F31C_2 F 0.6008(2) 0.45334(13) 0.57341(12) 0.0455(8) Uani 1 1 d .
C32_2 C 0.6719(4) 0.3053(2) 0.63174(18) 0.0370(11) Uani 1 1 d .
F32A_2 F 0.6326(2) 0.24424(16) 0.63604(13) 0.0536(9) Uani 1 1 d .
F32B_2 F 0.6961(3) 0.34226(18) 0.67823(12) 0.0668(12) Uani 1 1 d .
F32C_2 F 0.7511(2) 0.30651(19) 0.61547(15) 0.0608(10) Uani 1 1 d .
C33_2 C 0.3779(3) 0.1176(2) 0.50165(16) 0.0281(8) Uani 1 1 d .
H33C_2 H 0.3295 0.1135 0.4706 0.034 Uiso 1 1 calc R
H33D_2 H 0.3733 0.0734 0.5097 0.034 Uiso 1 1 calc R
C34_2 C 0.5743(3) 0.1201(2) 0.53651(17) 0.0299(9) Uani 1 1 d .
F34A_2 F 0.5765(3) 0.05914(14) 0.51747(13) 0.0599(10) Uani 1 1 d .
F34B_2 F 0.66308(18) 0.15683(15) 0.54719(12) 0.0406(7) Uani 1 1 d .
F34C_2 F 0.5451(2) 0.11849(18) 0.58042(12) 0.0503(8) Uani 1 1 d .
C35_2 C 0.5062(3) 0.1070(2) 0.43076(16) 0.0291(8) Uani 1 1 d .
F35A_2 F 0.4604(3) 0.12337(15) 0.39102(11) 0.0516(9) Uani 1 1 d .
F35B_2 F 0.4688(3) 0.04209(14) 0.42502(12) 0.0603(10) Uani 1 1 d .
F35C_2 F 0.5960(3) 0.1167(2) 0.42717(13) 0.0647(10) Uani 1 1 d .
Ir5_3 Ir 1.063100(8) 0.433934(6) 0.175572(5) 0.01350(2) Uani 1 1 d .
P1_3 P 1.08631(6) 0.33490(5) 0.18087(4) 0.01821(17) Uani 1 1 d .
P2_3 P 1.07604(6) 0.47863(4) 0.10604(3) 0.01714(16) Uani 1 1 d .
P3_3 P 0.96042(6) 0.47236(4) 0.21873(3) 0.01414(15) Uani 1 1 d .
C1_3 C 0.9500(2) 0.36973(16) 0.11823(13) 0.0153(6) Uani 1 1 d .
C13_3 C 1.1774(2) 0.48848(19) 0.22124(13) 0.0203(7) Uani 1 1 d .
O1_3 O 1.2466(2) 0.52097(18) 0.24699(12) 0.0396(8) Uani 1 1 d .
Ir6_3 Ir 0.538423(9) 0.380744(7) 0.155048(5) 0.01694(3) Uani 1 1 d .
P4_3 P 0.65884(6) 0.34061(4) 0.18890(4) 0.01670(16) Uani 1 1 d .
P5_3 P 0.48781(7) 0.34201(5) 0.07013(4) 0.02166(18) Uani 1 1 d .
P6_3 P 0.52724(7) 0.47629(5) 0.19714(4) 0.02184(18) Uani 1 1 d .
C24_3 C 0.6285(2) 0.45007(18) 0.12220(14) 0.0195(7) Uani 1 1 d .
C36_3 C 0.4418(3) 0.3212(2) 0.17856(16) 0.0254(8) Uani 1 1 d .
O2_3 O 0.3836(2) 0.28727(17) 0.19213(14) 0.0373(7) Uani 1 1 d .
C2_3 C 0.9097(2) 0.39200(18) 0.07592(14) 0.0195(6) Uani 1 1 d .
C3_3 C 0.8363(3) 0.3494(2) 0.03792(15) 0.0251(8) Uani 1 1 d .
H3C_3 H 0.8082 0.3655 0.0102 0.030 Uiso 1 1 calc R
C4_3 C 0.8042(3) 0.2839(2) 0.04044(16) 0.0288(8) Uani 1 1 d .
H4C_3 H 0.7526 0.2555 0.0152 0.035 Uiso 1 1 calc R
C5_3 C 0.8475(3) 0.25942(19) 0.07985(17) 0.0268(8) Uani 1 1 d .
H5C_3 H 0.8279 0.2139 0.0805 0.032 Uiso 1 1 calc R
C6_3 C 0.9197(2) 0.30210(17) 0.11838(15) 0.0200(7) Uani 1 1 d .
C7_3 C 0.9704(3) 0.27576(18) 0.16011(18) 0.0263(8) Uani 1 1 d .
H7E_3 H 0.9761 0.2316 0.1467 0.032 Uiso 1 1 calc R
H7F_3 H 0.9362 0.2730 0.1887 0.032 Uiso 1 1 calc R
C8_3 C 1.1381(3) 0.3116(2) 0.24114(16) 0.0293(9) Uani 1 1 d .
F8A_3 F 1.1215(3) 0.24672(15) 0.23844(13) 0.0542(9) Uani 1 1 d .
F8B_3 F 1.1006(3) 0.33225(17) 0.27905(11) 0.0517(8) Uani 1 1 d .
F8C_3 F 1.2308(2) 0.33773(19) 0.25329(13) 0.0585(10) Uani 1 1 d .
C9_3 C 1.1549(3) 0.2973(2) 0.13726(17) 0.0282(8) Uani 1 1 d .
F9A_3 F 1.2387(2) 0.33766(14) 0.13864(13) 0.0426(7) Uani 1 1 d .
F9B_3 F 1.1703(2) 0.24131(13) 0.14820(13) 0.0451(7) Uani 1 1 d .
F9C_3 F 1.1048(3) 0.2819(2) 0.08972(11) 0.0607(10) Uani 1 1 d .
C10_3 C 0.9551(3) 0.46162(18) 0.06995(14) 0.0211(7) Uani 1 1 d .
H10E_3 H 0.9224 0.4928 0.0845 0.025 Uiso 1 1 calc R
H10F_3 H 0.9542 0.4640 0.0335 0.025 Uiso 1 1 calc R
C11_3 C 1.1363(3) 0.56733(19) 0.10679(16) 0.0269(8) Uani 1 1 d .
F11A_3 F 1.1102(3) 0.60795(14) 0.13773(15) 0.0629(11) Uani 1 1 d .
F11B_3 F 1.1199(6) 0.58451(19) 0.06272(14) 0.143(3) Uani 1 1 d .
F11C_3 F 1.2263(3) 0.58074(17) 0.1218(3) 0.123(3) Uani 1 1 d .
C12_3 C 1.1352(3) 0.4443(2) 0.05580(15) 0.0262(8) Uani 1 1 d .
F12B_3 F 1.1205(3) 0.4645(2) 0.01262(12) 0.0735(13) Uani 1 1 d .
F12A_3 F 1.2266(2) 0.4584(2) 0.07102(14) 0.0780(14) Uani 1 1 d .
F12C_3 F 1.1050(4) 0.38080(17) 0.04481(19) 0.111(2) Uani 1 1 d .
C14_3 C 0.8282(2) 0.44533(15) 0.19697(14) 0.0152(6) Uani 1 1 d .
H14E_3 H 0.7997 0.4636 0.2244 0.018 Uiso 1 1 calc R
H14F_3 H 0.8111 0.4642 0.1667 0.018 Uiso 1 1 calc R
C15_3 C 0.7845(2) 0.37060(16) 0.18320(14) 0.0172(6) Uani 1 1 d .
H15E_3 H 0.8232 0.3501 0.2056 0.021 Uiso 1 1 calc R
H15F_3 H 0.7890 0.3551 0.1475 0.021 Uiso 1 1 calc R
C16_3 C 0.9649(3) 0.46825(19) 0.28920(14) 0.0220(7) Uani 1 1 d .
F16A_3 F 0.93232(17) 0.40320(12) 0.28939(9) 0.0281(5) Uani 1 1 d .
F16B_3 F 0.90437(17) 0.49837(13) 0.30814(9) 0.0294(5) Uani 1 1 d .
C17_3 C 1.0612(3) 0.4946(2) 0.32714(15) 0.0284(8) Uani 1 1 d .
F17A_3 F 1.11719(18) 0.45695(14) 0.31845(10) 0.0365(6) Uani 1 1 d .
F17B_3 F 1.10398(19) 0.55486(13) 0.32325(11) 0.0415(7) Uani 1 1 d .
F17C_3 F 1.0476(2) 0.49489(17) 0.37448(10) 0.0467(8) Uani 1 1 d .
C18_3 C 0.9816(3) 0.56501(17) 0.22063(14) 0.0196(6) Uani 1 1 d .
F18A_3 F 1.07678(15) 0.59344(11) 0.23105(10) 0.0269(5) Uani 1 1 d .
F18B_3 F 0.94797(16) 0.56798(11) 0.17111(9) 0.0241(5) Uani 1 1 d .
C19_3 C 0.9408(3) 0.61275(19) 0.25251(17) 0.0274(8) Uani 1 1 d .
F19A_3 F 0.9779(2) 0.62351(13) 0.30184(10) 0.0392(6) Uani 1 1 d .
F19B_3 F 0.9609(2) 0.67021(12) 0.23778(12) 0.0422(7) Uani 1 1 d .
F19C_3 F 0.84739(18) 0.59004(13) 0.24538(11) 0.0355(6) Uani 1 1 d .
C20_3 C 0.6360(3) 0.24952(18) 0.15789(17) 0.0251(8) Uani 1 1 d .
F20A_3 F 0.65344(17) 0.25235(11) 0.11027(10) 0.0293(5) Uani 1 1 d .
F20B_3 F 0.54233(16) 0.21986(12) 0.15266(11) 0.0340(6) Uani 1 1 d .
C21_3 C 0.6870(3) 0.2006(2) 0.1772(2) 0.0349(10) Uani 1 1 d .
F21A_3 F 0.78106(17) 0.22654(13) 0.18679(12) 0.0384(7) Uani 1 1 d .
F21B_3 F 0.6622(2) 0.18272(15) 0.21866(14) 0.0503(8) Uani 1 1 d .
F21C_3 F 0.6654(2) 0.14691(13) 0.14082(15) 0.0534(9) Uani 1 1 d .
C22_3 C 0.6829(3) 0.3378(2) 0.25960(15) 0.0256(8) Uani 1 1 d .
F22A_3 F 0.74957(17) 0.30605(14) 0.27065(10) 0.0345(6) Uani 1 1 d .
F22B_3 F 0.72030(17) 0.40116(13) 0.28478(9) 0.0315(5) Uani 1 1 d .
C23_3 C 0.6000(3) 0.3074(2) 0.28459(18) 0.0331(9) Uani 1 1 d .
F23A_3 F 0.54160(19) 0.34480(15) 0.28679(11) 0.0389(6) Uani 1 1 d .
F23B_3 F 0.5501(2) 0.24834(15) 0.25742(13) 0.0473(7) Uani 1 1 d .
F23C_3 F 0.6332(2) 0.30193(19) 0.33158(12) 0.0529(9) Uani 1 1 d .
C25_3 C 0.6629(3) 0.51687(19) 0.14621(16) 0.0236(7) Uani 1 1 d .
C26_3 C 0.7190(3) 0.5619(2) 0.12339(19) 0.0304(9) Uani 1 1 d .
H26C_3 H 0.7429 0.6067 0.1402 0.036 Uiso 1 1 calc R
C27_3 C 0.7403(3) 0.5420(2) 0.07643(19) 0.0332(9) Uani 1 1 d .
H27C_3 H 0.7808 0.5725 0.0618 0.040 Uiso 1 1 calc R
C28_3 C 0.7019(3) 0.4774(2) 0.05124(18) 0.0311(9) Uani 1 1 d .
H28C_3 H 0.7142 0.4641 0.0184 0.037 Uiso 1 1 calc R
C29_3 C 0.6457(3) 0.43174(19) 0.07313(15) 0.0230(7) Uani 1 1 d .
C30_3 C 0.5929(3) 0.3630(2) 0.04293(16) 0.0267(8) Uani 1 1 d .
H30E_3 H 0.6315 0.3318 0.0477 0.032 Uiso 1 1 calc R
H30F_3 H 0.5758 0.3630 0.0060 0.032 Uiso 1 1 calc R
C31_3 C 0.4046(4) 0.3782(3) 0.03030(18) 0.0376(11) Uani 1 1 d .
F31A_3 F 0.3158(2) 0.35491(18) 0.03533(13) 0.0545(9) Uani 1 1 d .
F31B_3 F 0.4059(3) 0.36672(19) -0.01931(12) 0.0578(9) Uani 1 1 d .
F31C_3 F 0.4291(3) 0.44329(16) 0.04539(14) 0.0577(10) Uani 1 1 d .
C32_3 C 0.4243(3) 0.2531(2) 0.04120(17) 0.0315(9) Uani 1 1 d .
F32A_3 F 0.3825(2) 0.24283(16) -0.00800(11) 0.0501(8) Uani 1 1 d .
F32B_3 F 0.3559(2) 0.23083(15) 0.06542(13) 0.0511(8) Uani 1 1 d .
F32C_3 F 0.4830(2) 0.21627(14) 0.04462(15) 0.0581(10) Uani 1 1 d .
C33_3 C 0.6336(3) 0.5393(2) 0.19542(18) 0.0311(9) Uani 1 1 d .
H33E_3 H 0.6201 0.5823 0.1958 0.037 Uiso 1 1 calc R
H33F_3 H 0.6845 0.5434 0.2253 0.037 Uiso 1 1 calc R
C34_3 C 0.5207(4) 0.4919(2) 0.26651(18) 0.0366(10) Uani 1 1 d .
F34A_3 F 0.5909(2) 0.47604(15) 0.29431(10) 0.0439(7) Uani 1 1 d .
F34B_3 F 0.5298(3) 0.55477(17) 0.28640(13) 0.0608(10) Uani 1 1 d .
F34C_3 F 0.4390(2) 0.4558(2) 0.27402(13) 0.0656(11) Uani 1 1 d .
C35_3 C 0.4292(3) 0.5122(2) 0.17285(19) 0.0324(9) Uani 1 1 d .
F35A_3 F 0.4246(2) 0.56565(14) 0.20362(13) 0.0511(8) Uani 1 1 d .
F35B_3 F 0.3449(2) 0.46872(15) 0.16580(15) 0.0539(9) Uani 1 1 d .
F35C_3 F 0.4404(3) 0.52928(19) 0.12862(13) 0.0590(9) Uani 1 1 d .

loop_
_atom_site_aniso_label
_atom_site_aniso_U_11
_atom_site_aniso_U_22
_atom_site_aniso_U_33
_atom_site_aniso_U_23
_atom_site_aniso_U_13
_atom_site_aniso_U_12
Ir1_1 0.01557(6) 0.01876(6) 0.02066(6) 0.00205(5) 0.00420(5) 0.00208(5)
P1_1 0.0245(5) 0.0209(4) 0.0281(5) -0.0004(4) 0.0033(4) 0.0056(4)
P2_1 0.0160(4) 0.0234(4) 0.0218(5) 0.0016(4) 0.0025(3) 0.0009(3)
P3_1 0.0173(4) 0.0206(4) 0.0199(4) 0.0051(3) 0.0053(3) 0.0026(3)
C1_1 0.0144(14) 0.0226(16) 0.0253(18) 0.0049(14) 0.0023(13) 0.0053(12)
C13_1 0.0224(18) 0.038(2) 0.029(2) 0.0032(17) 0.0082(15) 0.0038(16)
O1_1 0.0322(17) 0.057(2) 0.054(2) 0.0092(18) 0.0246(16) 0.0050(16)
Ir2_1 0.01568(6) 0.01603(6) 0.02096(6) 0.00460(5) 0.00207(5) 0.00449(4)
P4_1 0.0180(4) 0.0188(4) 0.0245(5) -0.0008(4) 0.0016(3) 0.0023(3)
P5_1 0.0182(4) 0.0323(5) 0.0255(5) 0.0132(4) 0.0051(4) 0.0041(4)
P6_1 0.0240(5) 0.0181(4) 0.0318(5) 0.0086(4) 0.0013(4) 0.0076(4)
C24_1 0.0195(15) 0.0168(15) 0.0217(17) -0.0015(12) 0.0048(13) 0.0077(12)
C36_1 0.0194(16) 0.0229(17) 0.031(2) 0.0035(15) -0.0041(15) 0.0016(13)
O2_1 0.0201(14) 0.049(2) 0.055(2) 0.0001(17) -0.0019(14) 0.0030(14)
C2_1 0.0171(15) 0.0221(16) 0.0265(19) 0.0054(14) 0.0039(13) 0.0037(13)
C3_1 0.0234(18) 0.035(2) 0.028(2) 0.0090(17) 0.0080(15) 0.0101(16)
C4_1 0.0251(19) 0.034(2) 0.043(3) 0.0194(19) 0.0140(17) 0.0083(16)
C5_1 0.027(2) 0.0247(19) 0.049(3) 0.0150(19) 0.0105(18) 0.0005(15)
C6_1 0.0234(17) 0.0183(16) 0.034(2) 0.0038(15) 0.0059(15) 0.0027(13)
C7_1 0.036(2) 0.0229(19) 0.050(3) -0.0041(19) 0.017(2) -0.0021(17)
C8_1 0.043(3) 0.038(2) 0.038(3) -0.007(2) 0.009(2) 0.012(2)
F8A_1 0.129(4) 0.0343(17) 0.072(3) -0.0175(17) 0.045(3) 0.009(2)
F8B_1 0.060(2) 0.099(3) 0.072(3) -0.019(2) 0.036(2) 0.010(2)
F8C_1 0.124(4) 0.096(3) 0.0319(19) -0.0200(19) -0.021(2) 0.065(3)
C9_1 0.073(4) 0.033(3) 0.054(4) 0.007(2) -0.002(3) 0.026(3)
F9A_1 0.177(5) 0.053(2) 0.100(4) 0.004(2) -0.013(4) 0.072(3)
F9B_1 0.179(6) 0.138(5) 0.053(3) 0.035(3) 0.010(3) 0.106(4)
F9C_1 0.051(3) 0.121(4) 0.232(7) 0.079(5) -0.031(4) 0.035(3)
C10_1 0.0241(18) 0.0282(19) 0.0250(19) -0.0022(15) 0.0076(15) 0.0034(15)
C11_1 0.0231(19) 0.047(3) 0.031(2) 0.0122(19) -0.0005(16) 0.0072(18)
F11A_1 0.0415(16) 0.0494(17) 0.0509(19) 0.0264(15) 0.0011(14) 0.0083(13)
F11B_1 0.0370(18) 0.144(4) 0.098(3) 0.080(3) 0.0306(19) 0.049(2)
F11C_1 0.110(3) 0.068(2) 0.0372(19) -0.0035(17) -0.034(2) 0.020(2)
C12_1 0.028(2) 0.030(2) 0.033(2) -0.0047(18) 0.0031(17) -0.0072(16)
F12A_1 0.142(4) 0.053(2) 0.0352(19) -0.0132(16) 0.011(2) -0.040(2)
F12B_1 0.082(3) 0.063(3) 0.186(6) -0.042(3) 0.095(4) -0.040(2)
F12C_1 0.095(3) 0.0369(19) 0.183(6) 0.041(3) -0.074(4) -0.029(2)
C14_1 0.0153(15) 0.0259(18) 0.029(2) 0.0044(15) 0.0043(14) 0.0013(13)
C15_1 0.0175(15) 0.0185(16) 0.0287(19) 0.0027(14) 0.0034(14) 0.0019(12)
C16_1 0.034(2) 0.046(3) 0.023(2) 0.0105(18) 0.0083(16) 0.0152(19)
F16A_1 0.0348(14) 0.0472(16) 0.0252(13) -0.0080(11) 0.0020(11) 0.0091(12)
F16B_1 0.0531(18) 0.075(2) 0.0283(14) 0.0239(14) 0.0101(13) 0.0349(16)
C17_1 0.049(3) 0.075(4) 0.034(3) 0.017(3) 0.024(2) 0.025(3)
F17A_1 0.054(2) 0.102(3) 0.0441(19) 0.0156(19) 0.0264(16) 0.041(2)
F17B_1 0.081(3) 0.079(3) 0.112(4) 0.025(3) 0.074(3) 0.010(2)
F17C_1 0.087(3) 0.163(5) 0.0279(18) 0.028(2) 0.0278(19) 0.060(3)
C18_1 0.0191(17) 0.0237(18) 0.044(3) 0.0108(17) 0.0091(16) -0.0007(14)
F18A_1 0.0366(14) 0.0224(11) 0.0439(16) -0.0023(11) 0.0086(12) 0.0022(10)
F18B_1 0.0208(12) 0.0313(13) 0.079(2) 0.0198(14) 0.0153(13) 0.0010(10)
C19_1 0.033(2) 0.031(2) 0.069(4) 0.028(2) 0.018(2) 0.0070(18)
F19A_1 0.0257(13) 0.0373(14) 0.085(2) 0.0334(16) 0.0110(14) 0.0081(11)
F19B_1 0.0394(16) 0.0230(13) 0.117(3) 0.0261(17) 0.0131(18) 0.0010(12)
F19C_1 0.073(2) 0.066(2) 0.082(3) 0.054(2) 0.041(2) 0.0273(19)
C20_1 0.033(2) 0.040(2) 0.027(2) 0.0009(18) 0.0060(17) 0.0083(18)
F20A_1 0.0412(15) 0.0505(17) 0.0331(15) 0.0181(13) 0.0057(12) 0.0024(13)
F20B_1 0.0443(17) 0.079(2) 0.0322(16) -0.0095(15) 0.0082(13) 0.0246(16)
C21_1 0.042(3) 0.058(3) 0.027(2) -0.003(2) 0.000(2) 0.014(2)
F21A_1 0.0480(19) 0.086(3) 0.0381(18) -0.0024(17) -0.0066(14) 0.0294(18)
F21B_1 0.056(2) 0.059(2) 0.070(3) 0.0049(19) -0.0294(19) -0.0063(17)
F21C_1 0.067(2) 0.111(3) 0.0235(16) 0.0075(18) -0.0008(15) 0.024(2)
C22_1 0.0248(19) 0.0208(18) 0.048(3) 0.0001(18) 0.0032(18) 0.0033(15)
F22A_1 0.0254(13) 0.0260(13) 0.075(2) 0.0044(13) 0.0014(13) 0.0005(10)
F22B_1 0.0477(17) 0.0296(13) 0.0559(19) 0.0180(13) 0.0084(14) 0.0070(12)
C23_1 0.035(3) 0.023(2) 0.089(5) -0.008(3) 0.001(3) 0.0049(19)
F23A_1 0.0390(17) 0.0278(15) 0.138(4) -0.0125(19) 0.018(2) 0.0079(13)
F23B_1 0.049(2) 0.0178(13) 0.151(4) 0.0036(19) 0.019(2) 0.0003(13)
F23C_1 0.126(4) 0.068(3) 0.071(3) -0.038(2) -0.014(3) 0.042(3)
C25_1 0.0198(16) 0.0181(15) 0.0265(19) 0.0015(13) 0.0040(14) 0.0051(13)
C26_1 0.0239(18) 0.0200(17) 0.036(2) -0.0034(16) 0.0055(16) 0.0050(14)
C27_1 0.0203(17) 0.031(2) 0.033(2) -0.0088(17) 0.0008(15) 0.0076(15)
C28_1 0.0207(17) 0.036(2) 0.0199(18) -0.0032(15) 0.0022(14) 0.0098(15)
C29_1 0.0195(16) 0.0300(18) 0.0182(17) 0.0036(14) 0.0041(13) 0.0075(14)
C30_1 0.0210(17) 0.041(2) 0.031(2) 0.0202(18) 0.0036(15) 0.0071(16)
C31_1 0.031(2) 0.059(3) 0.034(3) 0.005(2) 0.0145(19) 0.005(2)
F31A_1 0.0291(15) 0.072(2) 0.070(2) -0.0046(18) 0.0182(15) 0.0130(15)
F31B_1 0.0385(16) 0.0561(19) 0.0438(18) -0.0126(14) 0.0147(13) -0.0015(14)
F31C_1 0.078(3) 0.097(3) 0.0357(18) 0.0182(19) 0.0305(18) 0.011(2)
C32_1 0.030(2) 0.044(3) 0.040(3) 0.025(2) 0.0032(19) 0.0004(19)
F32A_1 0.0305(15) 0.063(2) 0.080(3) 0.0243(19) 0.0187(16) -0.0006(14)
F32B_1 0.078(2) 0.0347(16) 0.068(2) 0.0147(16) 0.028(2) -0.0049(16)
F32C_1 0.058(2) 0.080(3) 0.084(3) 0.064(2) -0.015(2) -0.0125(19)
C33_1 0.0272(19) 0.0164(16) 0.039(2) 0.0102(15) 0.0085(16) 0.0041(14)
C34_1 0.035(2) 0.024(2) 0.064(4) 0.010(2) 0.016(2) 0.0120(17)
F34A_1 0.104(3) 0.075(3) 0.052(2) -0.0055(19) 0.016(2) 0.059(2)
F34B_1 0.0385(18) 0.071(2) 0.113(4) 0.003(2) 0.035(2) 0.0126(17)
F34C_1 0.117(4) 0.0277(16) 0.147(4) 0.035(2) 0.087(3) 0.0383(19)
C35_1 0.049(3) 0.035(2) 0.049(3) 0.019(2) -0.009(2) 0.012(2)
F35A_1 0.0459(19) 0.083(3) 0.066(2) 0.029(2) -0.0184(17) 0.0116(18)
F35B_1 0.136(4) 0.0408(19) 0.088(3) 0.033(2) -0.035(3) 0.028(2)
F35C_1 0.087(3) 0.081(3) 0.041(2) 0.0361(19) 0.0091(19) 0.022(2)
Ir3_2 0.01284(5) 0.01954(6) 0.01484(6) 0.00524(4) 0.00233(4) 0.00553(4)
P1_2 0.0195(4) 0.0242(4) 0.0198(4) 0.0102(4) 0.0066(3) 0.0084(3)
P2_2 0.0163(4) 0.0245(4) 0.0155(4) 0.0063(3) 0.0001(3) 0.0020(3)
P3_2 0.0128(3) 0.0200(4) 0.0140(4) 0.0031(3) 0.0017(3) 0.0060(3)
C1_2 0.0129(14) 0.0235(16) 0.0203(17) -0.0001(13) 0.0016(12) 0.0059(12)
C13_2 0.0146(15) 0.0315(19) 0.031(2) 0.0101(16) 0.0055(14) 0.0088(14)
O1_2 0.0309(16) 0.0453(19) 0.054(2) 0.0062(16) 0.0142(15) 0.0231(15)
Ir4_2 0.01334(5) 0.02133(6) 0.01455(6) 0.00260(5) 0.00128(4) 0.00607(4)
P4_2 0.0115(3) 0.0181(4) 0.0127(4) 0.0013(3) 0.0010(3) 0.0042(3)
P5_2 0.0207(4) 0.0283(5) 0.0176(4) -0.0008(4) -0.0037(3) 0.0114(4)
P6_2 0.0183(4) 0.0227(4) 0.0190(4) 0.0040(3) 0.0020(3) 0.0064(3)
C24_2 0.0171(15) 0.035(2) 0.0165(16) 0.0077(14) 0.0041(12) 0.0119(14)
C36_2 0.0146(15) 0.0299(19) 0.029(2) 0.0082(15) 0.0042(14) 0.0058(14)
O2_2 0.0247(15) 0.057(2) 0.044(2) 0.0169(17) 0.0159(14) 0.0104(15)
C2_2 0.0183(16) 0.0264(18) 0.0213(17) 0.0020(14) 0.0044(13) 0.0046(13)
C3_2 0.0229(18) 0.030(2) 0.027(2) -0.0077(16) 0.0052(15) 0.0031(15)
C4_2 0.027(2) 0.030(2) 0.040(3) -0.0053(18) 0.0024(17) 0.0131(16)
C5_2 0.0261(19) 0.0266(19) 0.037(2) 0.0061(17) 0.0028(17) 0.0109(15)
C6_2 0.0190(16) 0.0231(17) 0.0273(19) 0.0053(14) 0.0028(14) 0.0083(13)
C7_2 0.0250(18) 0.0300(19) 0.029(2) 0.0128(16) 0.0041(15) 0.0128(15)
C8_2 0.0269(19) 0.038(2) 0.0243(19) 0.0137(17) 0.0094(15) 0.0078(16)
F8A_2 0.0479(17) 0.0567(18) 0.0240(14) 0.0016(13) 0.0102(12) -0.0049(14)
F8B_2 0.0339(15) 0.108(3) 0.0364(17) 0.0096(17) 0.0164(13) 0.0324(17)
F8C_2 0.093(3) 0.058(2) 0.0333(16) 0.0297(15) 0.0231(17) 0.0170(19)
C9_2 0.031(2) 0.0248(18) 0.035(2) 0.0134(17) 0.0120(17) 0.0061(16)
F9A_2 0.0211(12) 0.0410(15) 0.0520(18) 0.0108(13) 0.0020(11) 0.0050(11)
F9B_2 0.0385(15) 0.0305(13) 0.0427(16) 0.0017(12) 0.0113(12) 0.0043(11)
F9C_2 0.0548(18) 0.0350(14) 0.0495(18) 0.0214(13) 0.0217(14) -0.0013(13)
C10_2 0.0258(18) 0.038(2) 0.0180(17) 0.0049(15) 0.0078(14) 0.0078(16)
C11_2 0.0222(18) 0.039(2) 0.027(2) 0.0075(18) -0.0042(15) -0.0040(16)
F11A_2 0.0476(17) 0.0337(14) 0.0517(19) 0.0115(13) -0.0079(14) -0.0128(13)
F11B_2 0.059(2) 0.067(2) 0.0250(15) 0.0057(14) -0.0145(14) -0.0257(17)
F11C_2 0.0176(13) 0.073(2) 0.087(3) -0.002(2) 0.0033(15) -0.0001(14)
C12_2 0.030(2) 0.031(2) 0.0215(19) 0.0098(15) -0.0015(15) 0.0076(16)
F12A_2 0.0480(16) 0.0425(15) 0.0183(12) 0.0113(11) -0.0071(11) 0.0069(12)
F12B_2 0.0420(15) 0.0330(13) 0.0276(13) 0.0144(11) 0.0020(11) -0.0020(11)
F12C_2 0.0483(17) 0.0501(17) 0.0416(16) 0.0190(13) 0.0090(13) 0.0277(14)
C14_2 0.0112(13) 0.0347(19) 0.0176(16) 0.0050(14) 0.0044(12) 0.0102(13)
C15_2 0.0130(14) 0.0270(17) 0.0161(15) 0.0006(13) 0.0025(11) 0.0060(12)
C16_2 0.0207(16) 0.0201(16) 0.0237(18) 0.0060(13) 0.0054(13) 0.0059(13)
F16B_2 0.0301(12) 0.0295(12) 0.0256(12) 0.0119(9) 0.0106(9) 0.0125(10)
C17_2 0.031(2) 0.0235(18) 0.031(2) 0.0050(16) 0.0086(16) 0.0108(15)
F16A_2 0.0225(11) 0.0255(11) 0.0428(15) 0.0043(11) 0.0024(10) 0.0009(9)
F17B_2 0.0279(12) 0.0379(14) 0.0413(15) 0.0078(12) 0.0003(11) 0.0164(11)
F17A_2 0.0488(17) 0.0236(12) 0.066(2) 0.0157(13) 0.0149(15) 0.0156(12)
F17C_2 0.0479(16) 0.0503(16) 0.0349(15) 0.0068(12) 0.0147(12) 0.0313(14)
C18_2 0.0175(15) 0.035(2) 0.0166(16) 0.0025(14) 0.0051(12) 0.0101(14)
F18A_2 0.0211(11) 0.0440(14) 0.0222(11) -0.0005(10) 0.0087(9) 0.0117(10)
F18B_2 0.0307(12) 0.0405(13) 0.0177(11) 0.0090(10) 0.0045(9) 0.0127(10)
C19_2 0.0249(19) 0.046(2) 0.0158(17) -0.0058(16) 0.0042(14) 0.0082(17)
F19C_2 0.0195(11) 0.0524(16) 0.0252(13) -0.0082(11) 0.0011(9) 0.0067(11)
C20_2 0.0148(14) 0.0184(15) 0.0151(15) 0.0027(12) 0.0029(11) 0.0022(11)
F19A_2 0.0406(15) 0.0372(15) 0.0425(17) -0.0144(12) 0.0003(13) 0.0095(12)
F19B_2 0.0388(15) 0.076(2) 0.0167(12) -0.0073(13) 0.0051(11) 0.0038(14)
F20A_2 0.0216(10) 0.0295(11) 0.0188(10) 0.0027(9) 0.0072(8) 0.0108(9)
F20B_2 0.0271(11) 0.0171(9) 0.0200(11) 0.0018(8) 0.0047(9) -0.0001(8)
C21_2 0.0195(16) 0.0278(18) 0.0152(16) 0.0046(13) 0.0024(12) 0.0038(13)
F21B_2 0.0283(12) 0.0302(12) 0.0231(11) 0.0126(9) 0.0046(9) 0.0049(9)
F21A_2 0.0184(10) 0.0565(16) 0.0234(12) 0.0152(11) 0.0029(9) 0.0111(11)
F21C_2 0.0473(15) 0.0357(13) 0.0135(11) -0.0020(9) -0.0010(10) 0.0073(11)
C22_2 0.0200(15) 0.0183(15) 0.0198(16) 0.0024(13) 0.0023(13) 0.0051(12)
F22A_2 0.0236(11) 0.0232(11) 0.0329(13) 0.0093(9) 0.0011(9) 0.0082(9)
F22B_2 0.0315(12) 0.0212(10) 0.0251(12) -0.0043(9) 0.0087(9) 0.0036(9)
C23_2 0.0238(17) 0.0177(16) 0.0255(19) 0.0012(14) 0.0046(14) 0.0012(13)
F23A_2 0.0223(12) 0.0470(15) 0.0353(15) 0.0069(12) -0.0002(10) -0.0063(11)
F23B_2 0.0267(12) 0.0317(13) 0.0385(15) -0.0068(11) 0.0146(11) -0.0004(10)
F23C_2 0.0437(16) 0.0270(13) 0.0590(19) 0.0192(13) 0.0221(14) 0.0077(11)
C25_2 0.0155(15) 0.040(2) 0.0238(19) 0.0116(16) 0.0032(13) 0.0086(15)
C26_2 0.0233(19) 0.051(3) 0.036(2) 0.024(2) 0.0079(17) 0.0090(18)
C27_2 0.025(2) 0.075(4) 0.032(2) 0.029(2) 0.0149(17) 0.019(2)
C28_2 0.035(2) 0.068(3) 0.0188(19) 0.014(2) 0.0098(17) 0.027(2)
C29_2 0.0254(18) 0.043(2) 0.0211(18) 0.0112(16) 0.0064(14) 0.0203(17)
C30_2 0.037(2) 0.046(2) 0.0191(19) -0.0036(17) 0.0040(16) 0.022(2)
C31_2 0.031(2) 0.033(2) 0.030(2) -0.0038(18) -0.0087(17) 0.0067(17)
F31A_2 0.074(2) 0.0438(17) 0.0353(17) -0.0119(14) -0.0235(16) -0.0026(16)
F31B_2 0.0377(17) 0.0487(18) 0.082(3) 0.0154(18) 0.0133(17) 0.0011(14)
F31C_2 0.0543(18) 0.0257(13) 0.0463(17) -0.0033(12) -0.0126(14) 0.0133(12)
C32_2 0.039(2) 0.043(3) 0.026(2) -0.0013(19) -0.0092(18) 0.022(2)
F32A_2 0.063(2) 0.0491(18) 0.0460(18) 0.0157(15) -0.0137(16) 0.0226(16)
F32B_2 0.099(3) 0.068(2) 0.0268(15) -0.0122(15) -0.0294(17) 0.049(2)
F32C_2 0.0359(16) 0.079(2) 0.070(2) 0.0097(19) -0.0071(16) 0.0348(17)
C33_2 0.0222(18) 0.031(2) 0.028(2) 0.0075(16) 0.0021(15) 0.0032(15)
C34_2 0.032(2) 0.0284(19) 0.030(2) 0.0086(16) 0.0019(17) 0.0117(16)
F34A_2 0.088(3) 0.0314(15) 0.055(2) 0.0069(14) -0.0159(18) 0.0282(16)
F34B_2 0.0234(12) 0.0515(16) 0.0481(17) 0.0137(14) 0.0005(11) 0.0147(12)
F34C_2 0.0457(17) 0.082(2) 0.0355(16) 0.0332(16) 0.0106(13) 0.0252(16)
C35_2 0.037(2) 0.0260(19) 0.026(2) 0.0033(15) 0.0038(17) 0.0150(17)
F35A_2 0.091(3) 0.0495(17) 0.0221(13) -0.0008(12) -0.0012(14) 0.0456(18)
F35B_2 0.111(3) 0.0284(14) 0.0373(17) 0.0001(13) 0.0081(18) 0.0191(17)
F35C_2 0.050(2) 0.097(3) 0.047(2) -0.0110(19) 0.0175(16) 0.031(2)
Ir5_3 0.01164(5) 0.01675(5) 0.01165(5) 0.00434(4) 0.00109(4) 0.00305(4)
P1_3 0.0155(4) 0.0216(4) 0.0198(4) 0.0082(3) 0.0013(3) 0.0082(3)
P2_3 0.0187(4) 0.0192(4) 0.0138(4) 0.0060(3) 0.0042(3) 0.0039(3)
P3_3 0.0119(3) 0.0165(4) 0.0136(4) 0.0047(3) 0.0022(3) 0.0023(3)
C1_3 0.0147(13) 0.0181(14) 0.0162(15) 0.0049(12) 0.0049(11) 0.0081(11)
C13_3 0.0151(14) 0.0290(18) 0.0142(15) 0.0030(13) 0.0021(12) 0.0028(13)
O1_3 0.0201(14) 0.057(2) 0.0268(16) -0.0069(15) -0.0027(12) -0.0019(14)
Ir6_3 0.01281(5) 0.02089(6) 0.01740(6) 0.00356(5) 0.00271(4) 0.00552(4)
P4_3 0.0112(3) 0.0184(4) 0.0207(4) 0.0066(3) 0.0034(3) 0.0028(3)
P5_3 0.0180(4) 0.0268(5) 0.0187(4) 0.0015(4) 0.0002(3) 0.0075(3)
P6_3 0.0159(4) 0.0250(4) 0.0239(5) 0.0000(4) 0.0035(3) 0.0075(3)
C24_3 0.0131(14) 0.0249(17) 0.0228(17) 0.0075(14) 0.0038(12) 0.0079(12)
C36_3 0.0182(16) 0.0285(19) 0.030(2) 0.0092(16) 0.0034(14) 0.0069(14)
O2_3 0.0200(14) 0.0437(18) 0.049(2) 0.0176(16) 0.0107(13) 0.0036(13)
C2_3 0.0171(15) 0.0220(16) 0.0184(16) 0.0036(13) 0.0026(12) 0.0045(12)
C3_3 0.0217(17) 0.033(2) 0.0174(17) 0.0015(15) -0.0023(13) 0.0072(15)
C4_3 0.0218(17) 0.0284(19) 0.027(2) -0.0055(16) -0.0035(15) 0.0022(15)
C5_3 0.0196(17) 0.0196(16) 0.038(2) -0.0004(15) 0.0029(15) 0.0038(13)
C6_3 0.0151(14) 0.0174(15) 0.0263(18) 0.0054(13) 0.0001(13) 0.0045(12)
C7_3 0.0178(16) 0.0200(16) 0.042(2) 0.0140(16) 0.0044(15) 0.0031(13)
C8_3 0.034(2) 0.036(2) 0.0239(19) 0.0128(17) 0.0040(16) 0.0185(18)
F8A_3 0.083(2) 0.0377(15) 0.0486(19) 0.0206(14) -0.0020(17) 0.0315(16)
F8B_3 0.085(2) 0.066(2) 0.0328(15) 0.0305(15) 0.0296(16) 0.0499(19)
F8C_3 0.0340(15) 0.091(3) 0.0459(19) 0.0337(18) -0.0129(14) 0.0110(16)
C9_3 0.0278(19) 0.031(2) 0.031(2) 0.0067(16) 0.0058(16) 0.0169(16)
F9A_3 0.0334(14) 0.0441(16) 0.063(2) 0.0211(14) 0.0264(13) 0.0164(12)
F9B_3 0.0484(17) 0.0300(13) 0.066(2) 0.0097(13) 0.0197(15) 0.0226(12)
F9C_3 0.064(2) 0.102(3) 0.0250(15) -0.0048(16) 0.0026(14) 0.053(2)
C10_3 0.0215(16) 0.0250(17) 0.0178(16) 0.0102(13) 0.0001(13) 0.0075(13)
C11_3 0.032(2) 0.0227(17) 0.027(2) 0.0072(15) 0.0130(16) 0.0040(15)
F11A_3 0.095(3) 0.0231(13) 0.094(3) 0.0196(15) 0.074(2) 0.0181(15)
F11B_3 0.308(9) 0.038(2) 0.030(2) 0.0168(16) 0.016(3) -0.042(3)
F11C_3 0.0286(17) 0.0269(16) 0.302(8) 0.022(3) 0.026(3) -0.0022(13)
C12_3 0.034(2) 0.0297(19) 0.0180(17) 0.0081(15) 0.0096(15) 0.0104(16)
F12B_3 0.099(3) 0.146(4) 0.0315(16) 0.053(2) 0.0424(18) 0.096(3)
F12A_3 0.0428(19) 0.143(4) 0.049(2) -0.022(2) 0.0014(15) 0.057(2)
F12C_3 0.197(5) 0.0291(17) 0.108(4) -0.0176(19) 0.124(4) -0.008(2)
C14_3 0.0092(12) 0.0146(13) 0.0224(16) 0.0058(12) 0.0041(11) 0.0024(10)
C15_3 0.0106(13) 0.0166(14) 0.0219(16) 0.0025(12) 0.0021(11) 0.0007(11)
C16_3 0.0208(16) 0.0279(18) 0.0160(16) 0.0069(13) 0.0058(13) 0.0018(14)
F16A_3 0.0291(12) 0.0290(12) 0.0227(11) 0.0134(9) 0.0029(9) -0.0017(9)
F16B_3 0.0260(11) 0.0415(14) 0.0208(11) 0.0027(10) 0.0115(9) 0.0076(10)
C17_3 0.0280(19) 0.036(2) 0.0166(17) 0.0067(15) 0.0010(14) 0.0018(16)
F17A_3 0.0278(13) 0.0472(15) 0.0308(14) 0.0071(12) -0.0048(10) 0.0107(11)
F17B_3 0.0332(14) 0.0348(14) 0.0418(16) 0.0084(12) -0.0097(12) -0.0068(11)
F17C_3 0.0454(16) 0.073(2) 0.0127(12) 0.0065(12) 0.0000(11) 0.0046(15)
C18_3 0.0197(15) 0.0167(15) 0.0220(17) 0.0043(13) 0.0065(13) 0.0027(12)
F18A_3 0.0172(10) 0.0217(10) 0.0393(14) 0.0065(10) 0.0079(9) -0.0010(8)
F18B_3 0.0295(11) 0.0227(10) 0.0235(11) 0.0101(9) 0.0076(9) 0.0089(9)
C19_3 0.0285(19) 0.0214(17) 0.031(2) 0.0001(15) 0.0113(16) 0.0035(15)
F19A_3 0.0474(16) 0.0337(14) 0.0296(14) -0.0075(11) 0.0069(12) 0.0075(12)
F19B_3 0.0515(17) 0.0191(11) 0.063(2) 0.0085(12) 0.0246(15) 0.0136(11)
F19C_3 0.0265(12) 0.0321(13) 0.0476(16) -0.0018(11) 0.0151(11) 0.0083(10)
C20_3 0.0154(15) 0.0200(16) 0.037(2) 0.0063(15) 0.0057(14) -0.0007(13)
F20A_3 0.0275(12) 0.0238(11) 0.0338(13) -0.0016(10) 0.0061(10) 0.0063(9)
F20B_3 0.0146(10) 0.0245(11) 0.0578(18) 0.0051(11) 0.0053(10) -0.0005(9)
C21_3 0.0217(18) 0.0211(18) 0.066(3) 0.017(2) 0.0130(19) 0.0066(15)
F21A_3 0.0196(11) 0.0311(13) 0.071(2) 0.0220(13) 0.0109(12) 0.0110(10)
F21B_3 0.0397(16) 0.0413(16) 0.085(2) 0.0427(17) 0.0240(16) 0.0137(13)
F21C_3 0.0429(17) 0.0195(12) 0.096(3) 0.0041(14) 0.0102(17) 0.0131(11)
C22_3 0.0155(15) 0.038(2) 0.0244(19) 0.0131(16) 0.0052(13) 0.0053(14)
F22A_3 0.0218(11) 0.0541(16) 0.0359(14) 0.0273(12) 0.0060(10) 0.0151(11)
F22B_3 0.0251(12) 0.0435(14) 0.0206(12) 0.0050(10) 0.0044(9) 0.0010(10)
C23_3 0.0242(19) 0.050(3) 0.031(2) 0.021(2) 0.0102(16) 0.0103(18)
F23A_3 0.0269(13) 0.0597(18) 0.0371(15) 0.0186(13) 0.0160(11) 0.0137(12)
F23B_3 0.0345(15) 0.0472(17) 0.060(2) 0.0187(15) 0.0237(14) -0.0021(13)
F23C_3 0.0405(16) 0.094(3) 0.0389(17) 0.0438(17) 0.0188(13) 0.0211(16)
C25_3 0.0153(15) 0.0245(17) 0.031(2) 0.0056(15) 0.0043(14) 0.0050(13)
C26_3 0.0224(18) 0.0250(19) 0.044(3) 0.0094(18) 0.0071(17) 0.0050(15)
C27_3 0.028(2) 0.035(2) 0.041(3) 0.0188(19) 0.0117(18) 0.0066(17)
C28_3 0.0268(19) 0.040(2) 0.031(2) 0.0128(18) 0.0107(16) 0.0106(17)
C29_3 0.0189(16) 0.0288(18) 0.0237(18) 0.0067(15) 0.0045(13) 0.0098(14)
C30_3 0.0279(19) 0.031(2) 0.0218(18) 0.0012(15) 0.0062(15) 0.0110(16)
C31_3 0.039(2) 0.048(3) 0.026(2) 0.0030(19) -0.0034(18) 0.023(2)
F31A_3 0.0318(15) 0.078(2) 0.057(2) 0.0086(17) -0.0007(14) 0.0300(16)
F31B_3 0.071(2) 0.083(2) 0.0277(15) 0.0136(16) -0.0033(15) 0.043(2)
F31C_3 0.069(2) 0.0430(17) 0.057(2) 0.0101(15) -0.0163(17) 0.0263(16)
C32_3 0.0265(19) 0.034(2) 0.028(2) -0.0012(17) -0.0003(16) 0.0059(16)
F32A_3 0.0542(19) 0.0517(18) 0.0261(14) -0.0067(13) -0.0062(13) -0.0011(14)
F32B_3 0.0552(19) 0.0374(15) 0.0493(19) 0.0022(14) 0.0182(15) -0.0091(14)
F32C_3 0.0461(18) 0.0329(15) 0.079(3) -0.0167(15) -0.0158(17) 0.0165(13)
C33_3 0.0248(19) 0.028(2) 0.035(2) -0.0008(17) 0.0070(16) 0.0024(15)
C34_3 0.038(2) 0.043(3) 0.026(2) -0.0056(18) 0.0062(18) 0.013(2)
F34A_3 0.0498(17) 0.0525(17) 0.0243(14) -0.0024(12) -0.0015(12) 0.0168(14)
F34B_3 0.084(3) 0.060(2) 0.0386(18) -0.0181(15) 0.0031(17) 0.0420(19)
F34C_3 0.0423(18) 0.108(3) 0.0400(18) 0.0078(19) 0.0224(15) 0.0042(19)
C35_3 0.027(2) 0.030(2) 0.041(3) 0.0037(18) 0.0040(18) 0.0158(17)
F35A_3 0.0533(18) 0.0359(15) 0.065(2) -0.0054(14) 0.0054(16) 0.0280(14)
F35B_3 0.0261(14) 0.0462(17) 0.083(3) 0.0040(16) -0.0041(15) 0.0127(12)
F35C_3 0.068(2) 0.083(2) 0.049(2) 0.0292(18) 0.0172(17) 0.051(2)

loop_
_atom_type_symbol
_atom_type_description
_atom_type_scat_dispersion_real
_atom_type_scat_dispersion_imag
_atom_type_scat_source
C C 0.0033 0.0016 'International Tables Vol C Tables 4.2.6.8 and 6.1.1.4'
H H 0.0000 0.0000 'International Tables Vol C Tables 4.2.6.8 and 6.1.1.4'
O O 0.0106 0.0060 'International Tables Vol C Tables 4.2.6.8 and 6.1.1.4'
F F 0.0171 0.0103 'International Tables Vol C Tables 4.2.6.8 and 6.1.1.4'
P P 0.1023 0.0942 'International Tables Vol C Tables 4.2.6.8 and 6.1.1.4'
Ir Ir -1.4442 7.9887 'International Tables Vol C Tables 4.2.6.8 and 6.1.1.4'

loop_
_geom_angle_atom_site_label_1
_geom_angle_atom_site_label_2
_geom_angle_atom_site_label_3
_geom_angle
C13_1 Ir1_1 C1_1 168.77(17)
C13_1 Ir1_1 P1_1 98.35(14)
C1_1 Ir1_1 P1_1 78.16(11)
C13_1 Ir1_1 P2_1 96.94(13)
C1_1 Ir1_1 P2_1 76.62(10)
P1_1 Ir1_1 P2_1 123.38(4)
C13_1 Ir1_1 P3_1 96.78(14)
C1_1 Ir1_1 P3_1 94.26(10)
P1_1 Ir1_1 P3_1 117.85(4)
P2_1 Ir1_1 P3_1 113.87(4)
C7_1 P1_1 C8_1 102.5(2)
C7_1 P1_1 C9_1 103.9(3)
C8_1 P1_1 C9_1 96.0(3)
C7_1 P1_1 Ir1_1 106.51(16)
C8_1 P1_1 Ir1_1 125.70(18)
C9_1 P1_1 Ir1_1 119.44(18)
C10_1 P2_1 C12_1 106.5(2)
C10_1 P2_1 C11_1 101.0(2)
C12_1 P2_1 C11_1 97.7(2)
C10_1 P2_1 Ir1_1 106.06(13)
C12_1 P2_1 Ir1_1 123.23(16)
C11_1 P2_1 Ir1_1 119.83(16)
C14_1 P3_1 C16_1 98.62(19)
C14_1 P3_1 C18_1 96.54(18)
C16_1 P3_1 C18_1 102.1(2)
C14_1 P3_1 Ir1_1 124.61(14)
C16_1 P3_1 Ir1_1 118.88(15)
C18_1 P3_1 Ir1_1 111.92(13)
C2_1 C1_1 C6_1 116.5(4)
C2_1 C1_1 Ir1_1 121.3(3)
C6_1 C1_1 Ir1_1 121.4(3)
O1_1 C13_1 Ir1_1 177.0(4)
C36_1 Ir2_1 C24_1 170.06(17)
C36_1 Ir2_1 P6_1 98.87(12)
C24_1 Ir2_1 P6_1 77.80(10)
C36_1 Ir2_1 P5_1 97.70(13)
C24_1 Ir2_1 P5_1 77.05(11)
P6_1 Ir2_1 P5_1 124.65(4)
C36_1 Ir2_1 P4_1 97.78(14)
C24_1 Ir2_1 P4_1 92.02(10)
P6_1 Ir2_1 P4_1 118.02(4)
P5_1 Ir2_1 P4_1 111.36(4)
C15_1 P4_1 C20_1 98.6(2)
C15_1 P4_1 C22_1 96.59(18)
C20_1 P4_1 C22_1 103.7(2)
C15_1 P4_1 Ir2_1 125.72(13)
C20_1 P4_1 Ir2_1 116.88(16)
C22_1 P4_1 Ir2_1 111.70(16)
C30_1 P5_1 C31_1 100.5(2)
C30_1 P5_1 C32_1 106.5(2)
C31_1 P5_1 C32_1 96.2(3)
C30_1 P5_1 Ir2_1 105.07(14)
C31_1 P5_1 Ir2_1 121.41(18)
C32_1 P5_1 Ir2_1 124.28(17)
C33_1 P6_1 C35_1 103.3(2)
C33_1 P6_1 C34_1 102.1(2)
C35_1 P6_1 C34_1 97.7(3)
C33_1 P6_1 Ir2_1 106.35(13)
C35_1 P6_1 Ir2_1 126.21(17)
C34_1 P6_1 Ir2_1 118.03(16)
C29_1 C24_1 C25_1 117.7(3)
C29_1 C24_1 Ir2_1 120.4(3)
C25_1 C24_1 Ir2_1 121.7(3)
O2_1 C36_1 Ir2_1 177.1(4)
C3_1 C2_1 C1_1 121.2(4)
C3_1 C2_1 C10_1 120.6(4)
C1_1 C2_1 C10_1 117.9(3)
C4_1 C3_1 C2_1 120.3(4)
C4_1 C3_1 H3A_1 119.8
C2_1 C3_1 H3A_1 119.8
C5_1 C4_1 C3_1 119.5(4)
C5_1 C4_1 H4A_1 120.3
C3_1 C4_1 H4A_1 120.3
C4_1 C5_1 C6_1 120.6(4)
C4_1 C5_1 H5A_1 119.7
C6_1 C5_1 H5A_1 119.7
C5_1 C6_1 C1_1 121.7(4)
C5_1 C6_1 C7_1 120.7(4)
C1_1 C6_1 C7_1 117.5(4)
C6_1 C7_1 P1_1 105.6(3)
C6_1 C7_1 H7A_1 110.6
P1_1 C7_1 H7A_1 110.6
C6_1 C7_1 H7B_1 110.6
P1_1 C7_1 H7B_1 110.6
H7A_1 C7_1 H7B_1 108.8
F8C_1 C8_1 F8B_1 108.6(5)
F8C_1 C8_1 F8A_1 105.6(5)
F8B_1 C8_1 F8A_1 106.8(5)
F8C_1 C8_1 P1_1 109.9(4)
F8B_1 C8_1 P1_1 112.4(4)
F8A_1 C8_1 P1_1 113.3(4)
F9C_1 C9_1 F9A_1 107.7(7)
F9C_1 C9_1 F9B_1 108.1(7)
F9A_1 C9_1 F9B_1 105.5(6)
F9C_1 C9_1 P1_1 111.9(4)
F9A_1 C9_1 P1_1 114.9(4)
F9B_1 C9_1 P1_1 108.4(5)
C2_1 C10_1 P2_1 103.1(3)
C2_1 C10_1 H10A_1 111.1
P2_1 C10_1 H10A_1 111.1
C2_1 C10_1 H10B_1 111.1
P2_1 C10_1 H10B_1 111.1
H10A_1 C10_1 H10B_1 109.1
F11A_1 C11_1 F11B_1 107.9(4)
F11A_1 C11_1 F11C_1 105.1(4)
F11B_1 C11_1 F11C_1 108.4(4)
F11A_1 C11_1 P2_1 110.3(3)
F11B_1 C11_1 P2_1 111.5(3)
F11C_1 C11_1 P2_1 113.3(4)
F12A_1 C12_1 F12C_1 105.7(5)
F12A_1 C12_1 F12B_1 106.7(5)
F12C_1 C12_1 F12B_1 105.8(6)
F12A_1 C12_1 P2_1 115.9(4)
F12C_1 C12_1 P2_1 111.3(3)
F12B_1 C12_1 P2_1 110.8(4)
C15_1 C14_1 P3_1 116.8(3)
C15_1 C14_1 H14A_1 108.1
P3_1 C14_1 H14A_1 108.1
C15_1 C14_1 H14B_1 108.1
P3_1 C14_1 H14B_1 108.1
H14A_1 C14_1 H14B_1 107.3
C14_1 C15_1 P4_1 115.9(3)
C14_1 C15_1 H15A_1 108.3
P4_1 C15_1 H15A_1 108.3
C14_1 C15_1 H15B_1 108.3
P4_1 C15_1 H15B_1 108.3
H15A_1 C15_1 H15B_1 107.4
F16B_1 C16_1 F16A_1 106.4(4)
F16B_1 C16_1 C17_1 106.7(4)
F16A_1 C16_1 C17_1 106.5(4)
F16B_1 C16_1 P3_1 110.9(3)
F16A_1 C16_1 P3_1 105.2(3)
C17_1 C16_1 P3_1 120.4(3)
F17B_1 C17_1 F17C_1 110.4(5)
F17B_1 C17_1 F17A_1 107.3(5)
F17C_1 C17_1 F17A_1 107.9(5)
F17B_1 C17_1 C16_1 110.9(5)
F17C_1 C17_1 C16_1 109.5(5)
F17A_1 C17_1 C16_1 110.7(5)
F18B_1 C18_1 F18A_1 107.9(4)
F18B_1 C18_1 C19_1 105.4(3)
F18A_1 C18_1 C19_1 105.0(4)
F18B_1 C18_1 P3_1 108.4(3)
F18A_1 C18_1 P3_1 102.9(3)
C19_1 C18_1 P3_1 126.2(3)
F19C_1 C19_1 F19B_1 108.7(4)
F19C_1 C19_1 F19A_1 109.1(5)
F19B_1 C19_1 F19A_1 107.4(4)
F19C_1 C19_1 C18_1 111.5(4)
F19B_1 C19_1 C18_1 108.6(4)
F19A_1 C19_1 C18_1 111.4(4)
F20A_1 C20_1 F20B_1 106.4(4)
F20A_1 C20_1 C21_1 106.6(4)
F20B_1 C20_1 C21_1 106.4(4)
F20A_1 C20_1 P4_1 104.4(3)
F20B_1 C20_1 P4_1 112.3(3)
C21_1 C20_1 P4_1 119.8(4)
F21B_1 C21_1 F21A_1 106.9(5)
F21B_1 C21_1 F21C_1 108.4(5)
F21A_1 C21_1 F21C_1 108.1(5)
F21B_1 C21_1 C20_1 111.9(5)
F21A_1 C21_1 C20_1 111.6(4)
F21C_1 C21_1 C20_1 109.8(5)
F22A_1 C22_1 F22B_1 108.4(4)
F22A_1 C22_1 C23_1 105.8(4)
F22B_1 C22_1 C23_1 104.6(4)
F22A_1 C22_1 P4_1 108.7(3)
F22B_1 C22_1 P4_1 103.3(3)
C23_1 C22_1 P4_1 125.2(4)
F23A_1 C23_1 F23C_1 109.2(6)
F23A_1 C23_1 F23B_1 107.2(5)
F23C_1 C23_1 F23B_1 108.6(5)
F23A_1 C23_1 C22_1 111.5(4)
F23C_1 C23_1 C22_1 111.5(5)
F23B_1 C23_1 C22_1 108.7(5)
C26_1 C25_1 C24_1 121.5(4)
C26_1 C25_1 C33_1 120.4(3)
C24_1 C25_1 C33_1 118.0(3)
C25_1 C26_1 C27_1 119.8(4)
C25_1 C26_1 H26A_1 120.1
C27_1 C26_1 H26A_1 120.1
C28_1 C27_1 C26_1 119.8(4)
C28_1 C27_1 H27A_1 120.1
C26_1 C27_1 H27A_1 120.1
C27_1 C28_1 C29_1 120.7(4)
C27_1 C28_1 H28A_1 119.6
C29_1 C28_1 H28A_1 119.6
C28_1 C29_1 C24_1 120.4(4)
C28_1 C29_1 C30_1 121.1(4)
C24_1 C29_1 C30_1 118.2(3)
C29_1 C30_1 P5_1 103.2(3)
C29_1 C30_1 H30A_1 111.1
P5_1 C30_1 H30A_1 111.1
C29_1 C30_1 H30B_1 111.1
P5_1 C30_1 H30B_1 111.1
H30A_1 C30_1 H30B_1 109.1
F31A_1 C31_1 F31B_1 107.8(5)
F31A_1 C31_1 F31C_1 107.7(4)
F31B_1 C31_1 F31C_1 106.0(4)
F31A_1 C31_1 P5_1 112.3(4)
F31B_1 C31_1 P5_1 110.1(3)
F31C_1 C31_1 P5_1 112.6(4)
F32B_1 C32_1 F32C_1 106.8(5)
F32B_1 C32_1 F32A_1 106.4(4)
F32C_1 C32_1 F32A_1 107.8(4)
F32B_1 C32_1 P5_1 111.5(3)
F32C_1 C32_1 P5_1 113.4(3)
F32A_1 C32_1 P5_1 110.5(4)
C25_1 C33_1 P6_1 104.5(3)
C25_1 C33_1 H33A_1 110.9
P6_1 C33_1 H33A_1 110.9
C25_1 C33_1 H33B_1 110.9
P6_1 C33_1 H33B_1 110.9
H33A_1 C33_1 H33B_1 108.9
F34C_1 C34_1 F34B_1 107.6(4)
F34C_1 C34_1 F34A_1 106.3(5)
F34B_1 C34_1 F34A_1 106.9(5)
F34C_1 C34_1 P6_1 114.7(4)
F34B_1 C34_1 P6_1 111.5(4)
F34A_1 C34_1 P6_1 109.4(3)
F35B_1 C35_1 F35A_1 108.1(5)
F35B_1 C35_1 F35C_1 106.4(5)
F35A_1 C35_1 F35C_1 107.4(5)
F35B_1 C35_1 P6_1 113.9(4)
F35A_1 C35_1 P6_1 111.2(4)
F35C_1 C35_1 P6_1 109.5(4)
C13_2 Ir3_2 C1_2 169.26(15)
C13_2 Ir3_2 P1_2 96.90(12)
C1_2 Ir3_2 P1_2 76.57(11)
C13_2 Ir3_2 P2_2 98.99(12)
C1_2 Ir3_2 P2_2 78.29(10)
P1_2 Ir3_2 P2_2 124.20(4)
C13_2 Ir3_2 P3_2 96.08(12)
C1_2 Ir3_2 P3_2 94.40(9)
P1_2 Ir3_2 P3_2 114.08(3)
P2_2 Ir3_2 P3_2 116.83(3)
C7_2 P1_2 C8_2 104.79(19)
C7_2 P1_2 C9_2 102.6(2)
C8_2 P1_2 C9_2 96.7(2)
C7_2 P1_2 Ir3_2 106.56(14)
C8_2 P1_2 Ir3_2 125.18(14)
C9_2 P1_2 Ir3_2 118.37(14)
C10_2 P2_2 C12_2 101.8(2)
C10_2 P2_2 C11_2 103.4(2)
C12_2 P2_2 C11_2 97.37(19)
C10_2 P2_2 Ir3_2 106.97(13)
C12_2 P2_2 Ir3_2 124.65(14)
C11_2 P2_2 Ir3_2 119.68(15)
C14_2 P3_2 C16_2 97.83(17)
C14_2 P3_2 C18_2 97.78(16)
C16_2 P3_2 C18_2 101.83(18)
C14_2 P3_2 Ir3_2 124.75(13)
C16_2 P3_2 Ir3_2 119.56(12)
C18_2 P3_2 Ir3_2 110.97(12)
C6_2 C1_2 C2_2 117.3(3)
C6_2 C1_2 Ir3_2 120.7(3)
C2_2 C1_2 Ir3_2 121.3(3)
O1_2 C13_2 Ir3_2 176.9(4)
C36_2 Ir4_2 C24_2 168.83(15)
C36_2 Ir4_2 P6_2 96.78(12)
C24_2 Ir4_2 P6_2 77.22(11)
C36_2 Ir4_2 P5_2 98.59(12)
C24_2 Ir4_2 P5_2 77.72(11)
P6_2 Ir4_2 P5_2 124.55(4)
C36_2 Ir4_2 P4_2 96.61(11)
C24_2 Ir4_2 P4_2 94.43(9)
P6_2 Ir4_2 P4_2 113.53(3)
P5_2 Ir4_2 P4_2 117.04(3)
C15_2 P4_2 C22_2 98.36(17)
C15_2 P4_2 C20_2 97.32(15)
C22_2 P4_2 C20_2 101.73(16)
C15_2 P4_2 Ir4_2 125.07(12)
C22_2 P4_2 Ir4_2 118.38(11)
C20_2 P4_2 Ir4_2 111.86(11)
C30_2 P5_2 C31_2 102.9(2)
C30_2 P5_2 C32_2 102.4(2)
C31_2 P5_2 C32_2 97.5(2)
C30_2 P5_2 Ir4_2 106.29(15)
C31_2 P5_2 Ir4_2 125.29(16)
C32_2 P5_2 Ir4_2 119.40(15)
C33_2 P6_2 C35_2 105.1(2)
C33_2 P6_2 C34_2 103.1(2)
C35_2 P6_2 C34_2 96.58(19)
C33_2 P6_2 Ir4_2 106.35(15)
C35_2 P6_2 Ir4_2 124.78(14)
C34_2 P6_2 Ir4_2 118.51(14)
C29_2 C24_2 C25_2 117.7(4)
C29_2 C24_2 Ir4_2 121.0(3)
C25_2 C24_2 Ir4_2 120.9(3)
O2_2 C36_2 Ir4_2 177.1(4)
C3_2 C2_2 C1_2 120.8(4)
C3_2 C2_2 C10_2 120.6(4)
C1_2 C2_2 C10_2 118.5(3)
C4_2 C3_2 C2_2 120.7(4)
C4_2 C3_2 H3B_2 119.6
C2_2 C3_2 H3B_2 119.6
C3_2 C4_2 C5_2 119.8(4)
C3_2 C4_2 H4B_2 120.1
C5_2 C4_2 H4B_2 120.1
C4_2 C5_2 C6_2 120.4(4)
C4_2 C5_2 H5B_2 119.8
C6_2 C5_2 H5B_2 119.8
C5_2 C6_2 C1_2 120.6(4)
C5_2 C6_2 C7_2 120.5(4)
C1_2 C6_2 C7_2 118.7(3)
C6_2 C7_2 P1_2 102.6(2)
C6_2 C7_2 H7C_2 111.3
P1_2 C7_2 H7C_2 111.3
C6_2 C7_2 H7D_2 111.3
P1_2 C7_2 H7D_2 111.3
H7C_2 C7_2 H7D_2 109.2
F8A_2 C8_2 F8B_2 108.7(4)
F8A_2 C8_2 F8C_2 105.8(4)
F8B_2 C8_2 F8C_2 107.1(4)
F8A_2 C8_2 P1_2 111.5(3)
F8B_2 C8_2 P1_2 110.9(3)
F8C_2 C8_2 P1_2 112.5(3)
F9A_2 C9_2 F9C_2 107.0(4)
F9A_2 C9_2 F9B_2 107.7(4)
F9C_2 C9_2 F9B_2 106.1(3)
F9A_2 C9_2 P1_2 111.2(3)
F9C_2 C9_2 P1_2 114.8(3)
F9B_2 C9_2 P1_2 109.7(3)
C2_2 C10_2 P2_2 105.4(3)
C2_2 C10_2 H10C_2 110.7
P2_2 C10_2 H10C_2 110.7
C2_2 C10_2 H10D_2 110.7
P2_2 C10_2 H10D_2 110.7
H10C_2 C10_2 H10D_2 108.8
F11C_2 C11_2 F11A_2 107.6(4)
F11C_2 C11_2 F11B_2 108.2(4)
F11A_2 C11_2 F11B_2 106.7(4)
F11C_2 C11_2 P2_2 110.7(3)
F11A_2 C11_2 P2_2 109.1(3)
F11B_2 C11_2 P2_2 114.4(3)
F12C_2 C12_2 F12A_2 108.4(3)
F12C_2 C12_2 F12B_2 108.0(4)
F12A_2 C12_2 F12B_2 107.0(4)
F12C_2 C12_2 P2_2 111.5(3)
F12A_2 C12_2 P2_2 113.1(3)
F12B_2 C12_2 P2_2 108.7(3)
C15_2 C14_2 P3_2 115.0(2)
C15_2 C14_2 H14C_2 108.5
P3_2 C14_2 H14C_2 108.5
C15_2 C14_2 H14D_2 108.5
P3_2 C14_2 H14D_2 108.5
H14C_2 C14_2 H14D_2 107.5
C14_2 C15_2 P4_2 115.1(2)
C14_2 C15_2 H15C_2 108.5
P4_2 C15_2 H15C_2 108.5
C14_2 C15_2 H15D_2 108.5
P4_2 C15_2 H15D_2 108.5
H15C_2 C15_2 H15D_2 107.5
F16A_2 C16_2 F16B_2 106.8(3)
F16A_2 C16_2 C17_2 106.6(3)
F16B_2 C16_2 C17_2 106.5(3)
F16A_2 C16_2 P3_2 111.0(2)
F16B_2 C16_2 P3_2 106.0(2)
C17_2 C16_2 P3_2 119.2(3)
F17A_2 C17_2 F17C_2 109.0(4)
F17A_2 C17_2 F17B_2 108.5(3)
F17C_2 C17_2 F17B_2 107.7(4)
F17A_2 C17_2 C16_2 110.3(4)
F17C_2 C17_2 C16_2 110.4(3)
F17B_2 C17_2 C16_2 110.8(3)
F18A_2 C18_2 F18B_2 107.8(3)
F18A_2 C18_2 C19_2 105.4(3)
F18B_2 C18_2 C19_2 105.0(3)
F18A_2 C18_2 P3_2 108.6(2)
F18B_2 C18_2 P3_2 103.3(2)
C19_2 C18_2 P3_2 125.7(3)
F19A_2 C19_2 F19C_2 108.7(4)
F19A_2 C19_2 F19B_2 107.9(4)
F19C_2 C19_2 F19B_2 107.6(3)
F19A_2 C19_2 C18_2 112.7(3)
F19C_2 C19_2 C18_2 111.3(3)
F19B_2 C19_2 C18_2 108.5(4)
F20A_2 C20_2 F20B_2 108.0(3)
F20A_2 C20_2 C21_2 105.2(3)
F20B_2 C20_2 C21_2 104.7(3)
F20A_2 C20_2 P4_2 109.0(2)
F20B_2 C20_2 P4_2 103.7(2)
C21_2 C20_2 P4_2 125.3(3)
F21B_2 C21_2 F21C_2 107.8(3)
F21B_2 C21_2 F21A_2 108.8(3)
F21C_2 C21_2 F21A_2 108.2(3)
F21B_2 C21_2 C20_2 112.3(3)
F21C_2 C21_2 C20_2 108.8(3)
F21A_2 C21_2 C20_2 110.7(3)
F22A_2 C22_2 F22B_2 106.2(3)
F22A_2 C22_2 C23_2 107.8(3)
F22B_2 C22_2 C23_2 107.0(3)
F22A_2 C22_2 P4_2 111.2(2)
F22B_2 C22_2 P4_2 105.9(2)
C23_2 C22_2 P4_2 118.1(3)
F23B_2 C23_2 F23A_2 107.6(3)
F23B_2 C23_2 F23C_2 108.5(3)
F23A_2 C23_2 F23C_2 107.6(3)
F23B_2 C23_2 C22_2 110.9(3)
F23A_2 C23_2 C22_2 111.2(3)
F23C_2 C23_2 C22_2 110.9(3)
C26_2 C25_2 C24_2 121.0(4)
C26_2 C25_2 C33_2 120.8(4)
C24_2 C25_2 C33_2 117.9(4)
C25_2 C26_2 C27_2 120.0(5)
C25_2 C26_2 H26B_2 120.0
C27_2 C26_2 H26B_2 120.0
C28_2 C27_2 C26_2 119.7(4)
C28_2 C27_2 H27B_2 120.2
C26_2 C27_2 H27B_2 120.2
C27_2 C28_2 C29_2 121.3(5)
C27_2 C28_2 H28B_2 119.3
C29_2 C28_2 H28B_2 119.3
C28_2 C29_2 C24_2 120.0(4)
C28_2 C29_2 C30_2 121.3(4)
C24_2 C29_2 C30_2 118.5(4)
C29_2 C30_2 P5_2 105.1(3)
C29_2 C30_2 H30C_2 110.7
P5_2 C30_2 H30C_2 110.7
C29_2 C30_2 H30D_2 110.7
P5_2 C30_2 H30D_2 110.7
H30C_2 C30_2 H30D_2 108.8
F31B_2 C31_2 F31C_2 108.2(4)
F31B_2 C31_2 F31A_2 107.9(4)
F31C_2 C31_2 F31A_2 106.0(4)
F31B_2 C31_2 P5_2 111.9(3)
F31C_2 C31_2 P5_2 109.1(3)
F31A_2 C31_2 P5_2 113.5(4)
F32C_2 C32_2 F32B_2 106.8(4)
F32C_2 C32_2 F32A_2 107.9(4)
F32B_2 C32_2 F32A_2 107.5(4)
F32C_2 C32_2 P5_2 111.1(4)
F32B_2 C32_2 P5_2 114.3(3)
F32A_2 C32_2 P5_2 109.0(3)
C25_2 C33_2 P6_2 104.2(3)
C25_2 C33_2 H33C_2 110.9
P6_2 C33_2 H33C_2 110.9
C25_2 C33_2 H33D_2 110.9
P6_2 C33_2 H33D_2 110.9
H33C_2 C33_2 H33D_2 108.9
F34B_2 C34_2 F34C_2 107.5(4)
F34B_2 C34_2 F34A_2 106.1(4)
F34C_2 C34_2 F34A_2 107.5(4)
F34B_2 C34_2 P6_2 110.9(3)
F34C_2 C34_2 P6_2 109.8(3)
F34A_2 C34_2 P6_2 114.7(3)
F35A_2 C35_2 F35C_2 108.6(4)
F35A_2 C35_2 F35B_2 104.8(4)
F35C_2 C35_2 F35B_2 107.1(4)
F35A_2 C35_2 P6_2 111.4(3)
F35C_2 C35_2 P6_2 110.7(3)
F35B_2 C35_2 P6_2 113.8(3)
C13_3 Ir5_3 C1_3 171.65(15)
C13_3 Ir5_3 P2_3 99.45(11)
C1_3 Ir5_3 P2_3 76.47(9)
C13_3 Ir5_3 P1_3 98.87(12)
C1_3 Ir5_3 P1_3 77.72(9)
P2_3 Ir5_3 P1_3 122.58(4)
C13_3 Ir5_3 P3_3 96.05(12)
C1_3 Ir5_3 P3_3 92.22(9)
P2_3 Ir5_3 P3_3 110.49(3)
P1_3 Ir5_3 P3_3 120.93(3)
C7_3 P1_3 C8_3 103.6(2)
C7_3 P1_3 C9_3 100.4(2)
C8_3 P1_3 C9_3 97.52(19)
C7_3 P1_3 Ir5_3 106.15(13)
C8_3 P1_3 Ir5_3 124.84(15)
C9_3 P1_3 Ir5_3 120.84(14)
C10_3 P2_3 C11_3 106.51(18)
C10_3 P2_3 C12_3 101.23(19)
C11_3 P2_3 C12_3 95.05(19)
C10_3 P2_3 Ir5_3 105.68(12)
C11_3 P2_3 Ir5_3 125.26(14)
C12_3 P2_3 Ir5_3 120.25(13)
C14_3 P3_3 C16_3 97.59(16)
C14_3 P3_3 C18_3 99.02(15)
C16_3 P3_3 C18_3 101.56(17)
C14_3 P3_3 Ir5_3 124.14(12)
C16_3 P3_3 Ir5_3 120.61(13)
C18_3 P3_3 Ir5_3 109.92(12)
C2_3 C1_3 C6_3 117.5(3)
C2_3 C1_3 Ir5_3 121.0(2)
C6_3 C1_3 Ir5_3 121.1(2)
O1_3 C13_3 Ir5_3 177.7(4)
C36_3 Ir6_3 C24_3 171.48(14)
C36_3 Ir6_3 P6_3 98.92(13)
C24_3 Ir6_3 P6_3 78.71(10)
C36_3 Ir6_3 P5_3 98.67(13)
C24_3 Ir6_3 P5_3 76.49(10)
P6_3 Ir6_3 P5_3 125.23(4)
C36_3 Ir6_3 P4_3 94.61(11)
C24_3 Ir6_3 P4_3 93.72(9)
P6_3 Ir6_3 P4_3 117.68(3)
P5_3 Ir6_3 P4_3 112.00(4)
C15_3 P4_3 C22_3 97.13(16)
C15_3 P4_3 C20_3 98.43(16)
C22_3 P4_3 C20_3 101.72(19)
C15_3 P4_3 Ir6_3 124.78(12)
C22_3 P4_3 Ir6_3 120.25(13)
C20_3 P4_3 Ir6_3 110.39(12)
C30_3 P5_3 C32_3 106.7(2)
C30_3 P5_3 C31_3 101.4(2)
C32_3 P5_3 C31_3 96.4(2)
C30_3 P5_3 Ir6_3 105.40(13)
C32_3 P5_3 Ir6_3 123.54(15)
C31_3 P5_3 Ir6_3 120.89(16)
C33_3 P6_3 C34_3 102.4(2)
C33_3 P6_3 C35_3 102.8(2)
C34_3 P6_3 C35_3 97.3(2)
C33_3 P6_3 Ir6_3 107.03(15)
C34_3 P6_3 Ir6_3 123.66(17)
C35_3 P6_3 Ir6_3 120.66(15)
C29_3 C24_3 C25_3 118.0(3)
C29_3 C24_3 Ir6_3 120.6(3)
C25_3 C24_3 Ir6_3 121.0(3)
O2_3 C36_3 Ir6_3 178.2(4)
C3_3 C2_3 C1_3 120.8(3)
C3_3 C2_3 C10_3 120.9(3)
C1_3 C2_3 C10_3 118.0(3)
C4_3 C3_3 C2_3 120.3(4)
C4_3 C3_3 H3C_3 119.8
C2_3 C3_3 H3C_3 119.8
C3_3 C4_3 C5_3 120.1(3)
C3_3 C4_3 H4C_3 120.0
C5_3 C4_3 H4C_3 120.0
C4_3 C5_3 C6_3 119.7(4)
C4_3 C5_3 H5C_3 120.2
C6_3 C5_3 H5C_3 120.2
C5_3 C6_3 C1_3 121.3(3)
C5_3 C6_3 C7_3 120.2(3)
C1_3 C6_3 C7_3 118.4(3)
C6_3 C7_3 P1_3 104.3(2)
C6_3 C7_3 H7E_3 110.9
P1_3 C7_3 H7E_3 110.9
C6_3 C7_3 H7F_3 110.9
P1_3 C7_3 H7F_3 110.9
H7E_3 C7_3 H7F_3 108.9
F8B_3 C8_3 F8C_3 108.9(4)
F8B_3 C8_3 F8A_3 105.4(4)
F8C_3 C8_3 F8A_3 107.5(4)
F8B_3 C8_3 P1_3 110.3(3)
F8C_3 C8_3 P1_3 110.6(3)
F8A_3 C8_3 P1_3 114.0(3)
F9A_3 C9_3 F9C_3 109.1(4)
F9A_3 C9_3 F9B_3 106.9(3)
F9C_3 C9_3 F9B_3 106.0(4)
F9A_3 C9_3 P1_3 112.1(3)
F9C_3 C9_3 P1_3 108.8(3)
F9B_3 C9_3 P1_3 113.7(3)
C2_3 C10_3 P2_3 102.7(2)
C2_3 C10_3 H10E_3 111.2
P2_3 C10_3 H10E_3 111.2
C2_3 C10_3 H10F_3 111.2
P2_3 C10_3 H10F_3 111.2
H10E_3 C10_3 H10F_3 109.1
F11C_3 C11_3 F11A_3 105.2(4)
F11C_3 C11_3 F11B_3 107.8(6)
F11A_3 C11_3 F11B_3 104.7(5)
F11C_3 C11_3 P2_3 111.5(3)
F11A_3 C11_3 P2_3 113.2(3)
F11B_3 C11_3 P2_3 113.9(3)
F12C_3 C12_3 F12A_3 106.0(5)
F12C_3 C12_3 F12B_3 106.4(4)
F12A_3 C12_3 F12B_3 106.4(4)
F12C_3 C12_3 P2_3 110.7(3)
F12A_3 C12_3 P2_3 112.5(3)
F12B_3 C12_3 P2_3 114.3(3)
C15_3 C14_3 P3_3 114.7(2)
C15_3 C14_3 H14E_3 108.6
P3_3 C14_3 H14E_3 108.6
C15_3 C14_3 H14F_3 108.6
P3_3 C14_3 H14F_3 108.6
H14E_3 C14_3 H14F_3 107.6
C14_3 C15_3 P4_3 115.9(2)
C14_3 C15_3 H15E_3 108.3
P4_3 C15_3 H15E_3 108.3
C14_3 C15_3 H15F_3 108.3
P4_3 C15_3 H15F_3 108.3
H15E_3 C15_3 H15F_3 107.4
F16B_3 C16_3 F16A_3 107.3(3)
F16B_3 C16_3 C17_3 107.1(3)
F16A_3 C16_3 C17_3 107.4(3)
F16B_3 C16_3 P3_3 110.9(2)
F16A_3 C16_3 P3_3 104.5(2)
C17_3 C16_3 P3_3 119.0(3)
F17B_3 C17_3 F17A_3 108.6(4)
F17B_3 C17_3 F17C_3 109.0(4)
F17A_3 C17_3 F17C_3 108.0(3)
F17B_3 C17_3 C16_3 110.7(3)
F17A_3 C17_3 C16_3 110.9(3)
F17C_3 C17_3 C16_3 109.6(3)
F18A_3 C18_3 F18B_3 107.2(3)
F18A_3 C18_3 C19_3 105.2(3)
F18B_3 C18_3 C19_3 104.2(3)
F18A_3 C18_3 P3_3 108.1(2)
F18B_3 C18_3 P3_3 103.3(2)
C19_3 C18_3 P3_3 127.5(3)
F19A_3 C19_3 F19C_3 109.1(4)
F19A_3 C19_3 F19B_3 107.4(3)
F19C_3 C19_3 F19B_3 108.2(4)
F19A_3 C19_3 C18_3 112.2(3)
F19C_3 C19_3 C18_3 110.7(3)
F19B_3 C19_3 C18_3 109.1(3)
F20B_3 C20_3 F20A_3 107.6(3)
F20B_3 C20_3 C21_3 105.2(3)
F20A_3 C20_3 C21_3 105.2(4)
F20B_3 C20_3 P4_3 107.6(3)
F20A_3 C20_3 P4_3 103.3(2)
C21_3 C20_3 P4_3 126.7(3)
F21B_3 C21_3 F21C_3 108.1(4)
F21B_3 C21_3 F21A_3 108.9(4)
F21C_3 C21_3 F21A_3 107.8(4)
F21B_3 C21_3 C20_3 112.6(4)
F21C_3 C21_3 C20_3 108.9(4)
F21A_3 C21_3 C20_3 110.5(3)
F22A_3 C22_3 F22B_3 106.9(3)
F22A_3 C22_3 C23_3 105.9(3)
F22B_3 C22_3 C23_3 106.6(4)
F22A_3 C22_3 P4_3 110.8(3)
F22B_3 C22_3 P4_3 106.2(3)
C23_3 C22_3 P4_3 119.7(3)
F23C_3 C23_3 F23A_3 108.3(4)
F23C_3 C23_3 F23B_3 109.4(4)
F23A_3 C23_3 F23B_3 107.7(4)
F23C_3 C23_3 C22_3 110.0(3)
F23A_3 C23_3 C22_3 110.7(4)
F23B_3 C23_3 C22_3 110.7(4)
C26_3 C25_3 C24_3 120.3(4)
C26_3 C25_3 C33_3 120.8(4)
C24_3 C25_3 C33_3 118.9(3)
C27_3 C26_3 C25_3 120.7(4)
C27_3 C26_3 H26C_3 119.6
C25_3 C26_3 H26C_3 119.6
C28_3 C27_3 C26_3 119.3(4)
C28_3 C27_3 H27C_3 120.4
C26_3 C27_3 H27C_3 120.4
C27_3 C28_3 C29_3 121.0(4)
C27_3 C28_3 H28C_3 119.5
C29_3 C28_3 H28C_3 119.5
C28_3 C29_3 C24_3 120.5(4)
C28_3 C29_3 C30_3 121.2(4)
C24_3 C29_3 C30_3 118.0(3)
C29_3 C30_3 P5_3 103.1(3)
C29_3 C30_3 H30E_3 111.2
P5_3 C30_3 H30E_3 111.2
C29_3 C30_3 H30F_3 111.2
P5_3 C30_3 H30F_3 111.2
H30E_3 C30_3 H30F_3 109.1
F31A_3 C31_3 F31B_3 107.8(4)
F31A_3 C31_3 F31C_3 107.8(4)
F31B_3 C31_3 F31C_3 106.4(4)
F31A_3 C31_3 P5_3 111.1(4)
F31B_3 C31_3 P5_3 113.4(3)
F31C_3 C31_3 P5_3 110.1(3)
F32C_3 C32_3 F32B_3 108.0(4)
F32C_3 C32_3 F32A_3 107.3(4)
F32B_3 C32_3 F32A_3 105.9(4)
F32C_3 C32_3 P5_3 111.0(3)
F32B_3 C32_3 P5_3 110.3(3)
F32A_3 C32_3 P5_3 113.9(3)
C25_3 C33_3 P6_3 105.8(3)
C25_3 C33_3 H33E_3 110.6
P6_3 C33_3 H33E_3 110.6
C25_3 C33_3 H33F_3 110.6
P6_3 C33_3 H33F_3 110.6
H33E_3 C33_3 H33F_3 108.7
F34A_3 C34_3 F34C_3 108.0(4)
F34A_3 C34_3 F34B_3 105.5(4)
F34C_3 C34_3 F34B_3 107.7(4)
F34A_3 C34_3 P6_3 110.0(3)
F34C_3 C34_3 P6_3 110.9(3)
F34B_3 C34_3 P6_3 114.3(4)
F35C_3 C35_3 F35B_3 108.5(4)
F35C_3 C35_3 F35A_3 106.7(4)
F35B_3 C35_3 F35A_3 106.0(4)
F35C_3 C35_3 P6_3 109.5(3)
F35B_3 C35_3 P6_3 110.9(3)
F35A_3 C35_3 P6_3 115.1(3)

loop_
_geom_bond_atom_site_label_1
_geom_bond_atom_site_label_2
_geom_bond_distance
Ir1_1 C13_1 1.915(4)
Ir1_1 C1_1 2.130(4)
Ir1_1 P1_1 2.2464(10)
Ir1_1 P2_1 2.2490(10)
Ir1_1 P3_1 2.2964(10)
P1_1 C7_1 1.813(5)
P1_1 C8_1 1.878(5)
P1_1 C9_1 1.893(6)
P2_1 C10_1 1.812(4)
P2_1 C12_1 1.880(4)
P2_1 C11_1 1.890(4)
P3_1 C14_1 1.853(4)
P3_1 C16_1 1.908(4)
P3_1 C18_1 1.926(4)
C1_1 C2_1 1.401(6)
C1_1 C6_1 1.416(5)
C13_1 O1_1 1.138(5)
Ir2_1 C36_1 1.926(4)
Ir2_1 C24_1 2.120(4)
Ir2_1 P6_1 2.2466(9)
Ir2_1 P5_1 2.2466(10)
Ir2_1 P4_1 2.2876(10)
P4_1 C15_1 1.858(4)
P4_1 C20_1 1.903(5)
P4_1 C22_1 1.925(4)
P5_1 C30_1 1.816(4)
P5_1 C31_1 1.884(5)
P5_1 C32_1 1.896(5)
P6_1 C33_1 1.821(4)
P6_1 C35_1 1.873(5)
P6_1 C34_1 1.895(5)
C24_1 C29_1 1.406(5)
C24_1 C25_1 1.407(5)
C36_1 O2_1 1.133(5)
C2_1 C3_1 1.397(6)
C2_1 C10_1 1.521(5)
C3_1 C4_1 1.388(6)
C3_1 H3A_1 0.9500
C4_1 C5_1 1.373(7)
C4_1 H4A_1 0.9500
C5_1 C6_1 1.382(6)
C5_1 H5A_1 0.9500
C6_1 C7_1 1.518(6)
C7_1 H7A_1 0.9900
C7_1 H7B_1 0.9900
C8_1 F8C_1 1.300(6)
C8_1 F8B_1 1.301(6)
C8_1 F8A_1 1.339(6)
C9_1 F9C_1 1.259(8)
C9_1 F9A_1 1.296(6)
C9_1 F9B_1 1.324(8)
C10_1 H10A_1 0.9900
C10_1 H10B_1 0.9900
C11_1 F11A_1 1.312(6)
C11_1 F11B_1 1.314(6)
C11_1 F11C_1 1.328(6)
C12_1 F12A_1 1.285(6)
C12_1 F12C_1 1.289(6)
C12_1 F12B_1 1.289(6)
C14_1 C15_1 1.534(5)
C14_1 H14A_1 0.9900
C14_1 H14B_1 0.9900
C15_1 H15A_1 0.9900
C15_1 H15B_1 0.9900
C16_1 F16B_1 1.362(5)
C16_1 F16A_1 1.363(6)
C16_1 C17_1 1.543(7)
C17_1 F17B_1 1.310(8)
C17_1 F17C_1 1.313(7)
C17_1 F17A_1 1.315(7)
C18_1 F18B_1 1.345(5)
C18_1 F18A_1 1.349(6)
C18_1 C19_1 1.552(6)
C19_1 F19C_1 1.313(7)
C19_1 F19B_1 1.316(6)
C19_1 F19A_1 1.329(6)
C20_1 F20A_1 1.354(6)
C20_1 F20B_1 1.357(6)
C20_1 C21_1 1.546(7)
C21_1 F21B_1 1.311(7)
C21_1 F21A_1 1.318(7)
C21_1 F21C_1 1.319(6)
C22_1 F22A_1 1.337(5)
C22_1 F22B_1 1.370(6)
C22_1 C23_1 1.538(7)
C23_1 F23A_1 1.307(6)
C23_1 F23C_1 1.314(8)
C23_1 F23B_1 1.335(7)
C25_1 C26_1 1.389(5)
C25_1 C33_1 1.516(6)
C26_1 C27_1 1.390(6)
C26_1 H26A_1 0.9500
C27_1 C28_1 1.384(6)
C27_1 H27A_1 0.9500
C28_1 C29_1 1.396(5)
C28_1 H28A_1 0.9500
C29_1 C30_1 1.518(6)
C30_1 H30A_1 0.9900
C30_1 H30B_1 0.9900
C31_1 F31A_1 1.320(6)
C31_1 F31B_1 1.324(6)
C31_1 F31C_1 1.345(6)
C32_1 F32B_1 1.312(7)
C32_1 F32C_1 1.317(5)
C32_1 F32A_1 1.338(6)
C33_1 H33A_1 0.9900
C33_1 H33B_1 0.9900
C34_1 F34C_1 1.307(5)
C34_1 F34B_1 1.308(6)
C34_1 F34A_1 1.333(7)
C35_1 F35B_1 1.325(6)
C35_1 F35A_1 1.326(6)
C35_1 F35C_1 1.330(8)
Ir3_2 C13_2 1.924(4)
Ir3_2 C1_2 2.132(4)
Ir3_2 P1_2 2.2387(9)
Ir3_2 P2_2 2.2494(9)
Ir3_2 P3_2 2.2978(9)
P1_2 C7_2 1.820(4)
P1_2 C8_2 1.881(4)
P1_2 C9_2 1.899(4)
P2_2 C10_2 1.816(4)
P2_2 C12_2 1.881(4)
P2_2 C11_2 1.891(4)
P3_2 C14_2 1.853(3)
P3_2 C16_2 1.910(4)
P3_2 C18_2 1.921(4)
C1_2 C6_2 1.409(5)
C1_2 C2_2 1.412(5)
C13_2 O1_2 1.136(5)
Ir4_2 C36_2 1.927(4)
Ir4_2 C24_2 2.134(4)
Ir4_2 P6_2 2.2429(10)
Ir4_2 P5_2 2.2546(10)
Ir4_2 P4_2 2.2919(8)
P4_2 C15_2 1.860(4)
P4_2 C22_2 1.911(4)
P4_2 C20_2 1.922(4)
P5_2 C30_2 1.813(5)
P5_2 C31_2 1.877(5)
P5_2 C32_2 1.894(4)
P6_2 C33_2 1.813(4)
P6_2 C35_2 1.882(4)
P6_2 C34_2 1.896(4)
C24_2 C29_2 1.410(6)
C24_2 C25_2 1.412(6)
C36_2 O2_2 1.129(5)
C2_2 C3_2 1.387(6)
C2_2 C10_2 1.510(6)
C3_2 C4_2 1.377(7)
C3_2 H3B_2 0.9500
C4_2 C5_2 1.384(7)
C4_2 H4B_2 0.9500
C5_2 C6_2 1.396(6)
C5_2 H5B_2 0.9500
C6_2 C7_2 1.510(6)
C7_2 H7C_2 0.9900
C7_2 H7D_2 0.9900
C8_2 F8A_2 1.314(5)
C8_2 F8B_2 1.315(5)
C8_2 F8C_2 1.338(5)
C9_2 F9A_2 1.328(5)
C9_2 F9C_2 1.339(5)
C9_2 F9B_2 1.340(5)
C10_2 H10C_2 0.9900
C10_2 H10D_2 0.9900
C11_2 F11C_2 1.319(6)
C11_2 F11A_2 1.320(5)
C11_2 F11B_2 1.326(5)
C12_2 F12C_2 1.328(5)
C12_2 F12A_2 1.329(5)
C12_2 F12B_2 1.338(5)
C14_2 C15_2 1.534(5)
C14_2 H14C_2 0.9900
C14_2 H14D_2 0.9900
C15_2 H15C_2 0.9900
C15_2 H15D_2 0.9900
C16_2 F16A_2 1.350(4)
C16_2 F16B_2 1.356(5)
C16_2 C17_2 1.546(6)
C17_2 F17A_2 1.317(5)
C17_2 F17C_2 1.325(5)
C17_2 F17B_2 1.327(5)
C18_2 F18A_2 1.349(4)
C18_2 F18B_2 1.362(5)
C18_2 C19_2 1.547(6)
C19_2 F19A_2 1.313(6)
C19_2 F19C_2 1.329(5)
C19_2 F19B_2 1.337(5)
C20_2 F20A_2 1.344(4)
C20_2 F20B_2 1.366(4)
C20_2 C21_2 1.552(5)
C21_2 F21B_2 1.314(4)
C21_2 F21C_2 1.324(4)
C21_2 F21A_2 1.330(4)
C22_2 F22A_2 1.352(4)
C22_2 F22B_2 1.358(4)
C22_2 C23_2 1.536(5)
C23_2 F23B_2 1.322(5)
C23_2 F23A_2 1.322(5)
C23_2 F23C_2 1.323(5)
C25_2 C26_2 1.390(6)
C25_2 C33_2 1.515(6)
C26_2 C27_2 1.391(8)
C26_2 H26B_2 0.9500
C27_2 C28_2 1.370(8)
C27_2 H27B_2 0.9500
C28_2 C29_2 1.393(6)
C28_2 H28B_2 0.9500
C29_2 C30_2 1.502(7)
C30_2 H30C_2 0.9900
C30_2 H30D_2 0.9900
C31_2 F31B_2 1.317(6)
C31_2 F31C_2 1.329(5)
C31_2 F31A_2 1.334(5)
C32_2 F32C_2 1.317(6)
C32_2 F32B_2 1.324(5)
C32_2 F32A_2 1.324(6)
C33_2 H33C_2 0.9900
C33_2 H33D_2 0.9900
C34_2 F34B_2 1.320(5)
C34_2 F34C_2 1.328(6)
C34_2 F34A_2 1.339(5)
C35_2 F35A_2 1.316(5)
C35_2 F35C_2 1.320(6)
C35_2 F35B_2 1.338(5)
Ir5_3 C13_3 1.921(3)
Ir5_3 C1_3 2.122(3)
Ir5_3 P2_3 2.2432(9)
Ir5_3 P1_3 2.2513(9)
Ir5_3 P3_3 2.2956(9)
P1_3 C7_3 1.812(4)
P1_3 C8_3 1.875(4)
P1_3 C9_3 1.894(4)
P2_3 C10_3 1.823(4)
P2_3 C11_3 1.883(4)
P2_3 C12_3 1.887(4)
P3_3 C14_3 1.873(3)
P3_3 C16_3 1.909(4)
P3_3 C18_3 1.921(4)
C1_3 C2_3 1.405(5)
C1_3 C6_3 1.406(5)
C13_3 O1_3 1.140(4)
Ir6_3 C36_3 1.926(4)
Ir6_3 C24_3 2.136(4)
Ir6_3 P6_3 2.2459(10)
Ir6_3 P5_3 2.2557(10)
Ir6_3 P4_3 2.2902(9)
P4_3 C15_3 1.857(3)
P4_3 C22_3 1.897(4)
P4_3 C20_3 1.928(4)
P5_3 C30_3 1.816(4)
P5_3 C32_3 1.886(4)
P5_3 C31_3 1.892(4)
P6_3 C33_3 1.818(4)
P6_3 C34_3 1.876(5)
P6_3 C35_3 1.882(4)
C24_3 C29_3 1.407(6)
C24_3 C25_3 1.409(5)
C36_3 O2_3 1.131(5)
C2_3 C3_3 1.396(5)
C2_3 C10_3 1.520(5)
C3_3 C4_3 1.379(6)
C3_3 H3C_3 0.9500
C4_3 C5_3 1.390(6)
C4_3 H4C_3 0.9500
C5_3 C6_3 1.395(5)
C5_3 H5C_3 0.9500
C6_3 C7_3 1.510(5)
C7_3 H7E_3 0.9900
C7_3 H7F_3 0.9900
C8_3 F8B_3 1.313(5)
C8_3 F8C_3 1.318(5)
C8_3 F8A_3 1.338(5)
C9_3 F9A_3 1.319(5)
C9_3 F9C_3 1.326(5)
C9_3 F9B_3 1.338(5)
C10_3 H10E_3 0.9900
C10_3 H10F_3 0.9900
C11_3 F11C_3 1.279(6)
C11_3 F11A_3 1.289(5)
C11_3 F11B_3 1.301(6)
C12_3 F12C_3 1.293(5)
C12_3 F12A_3 1.299(5)
C12_3 F12B_3 1.307(5)
C14_3 C15_3 1.533(5)
C14_3 H14E_3 0.9900
C14_3 H14F_3 0.9900
C15_3 H15E_3 0.9900
C15_3 H15F_3 0.9900
C16_3 F16B_3 1.351(5)
C16_3 F16A_3 1.357(4)
C16_3 C17_3 1.541(5)
C17_3 F17B_3 1.317(5)
C17_3 F17A_3 1.318(5)
C17_3 F17C_3 1.325(5)
C18_3 F18A_3 1.359(4)
C18_3 F18B_3 1.367(4)
C18_3 C19_3 1.538(6)
C19_3 F19A_3 1.320(5)
C19_3 F19C_3 1.325(5)
C19_3 F19B_3 1.327(5)
C20_3 F20B_3 1.353(4)
C20_3 F20A_3 1.359(5)
C20_3 C21_3 1.541(6)
C21_3 F21B_3 1.313(6)
C21_3 F21C_3 1.330(6)
C21_3 F21A_3 1.337(5)
C22_3 F22A_3 1.354(5)
C22_3 F22B_3 1.357(5)
C22_3 C23_3 1.548(6)
C23_3 F23C_3 1.319(5)
C23_3 F23A_3 1.321(5)
C23_3 F23B_3 1.332(6)
C25_3 C26_3 1.396(6)
C25_3 C33_3 1.511(6)
C26_3 C27_3 1.387(7)
C26_3 H26C_3 0.9500
C27_3 C28_3 1.381(7)
C27_3 H27C_3 0.9500
C28_3 C29_3 1.388(6)
C28_3 H28C_3 0.9500
C29_3 C30_3 1.522(6)
C30_3 H30E_3 0.9900
C30_3 H30F_3 0.9900
C31_3 F31A_3 1.328(6)
C31_3 F31B_3 1.330(6)
C31_3 F31C_3 1.331(6)
C32_3 F32C_3 1.314(5)
C32_3 F32B_3 1.324(6)
C32_3 F32A_3 1.335(5)
C33_3 H33E_3 0.9900
C33_3 H33F_3 0.9900
C34_3 F34A_3 1.329(6)
C34_3 F34C_3 1.331(6)
C34_3 F34B_3 1.339(6)
C35_3 F35C_3 1.322(6)
C35_3 F35B_3 1.329(5)
C35_3 F35A_3 1.334(5)

loop_
_geom_torsion_atom_site_label_1
_geom_torsion_atom_site_label_2
_geom_torsion_atom_site_label_3
_geom_torsion_atom_site_label_4
_geom_torsion
P3_1 C14_1 C15_1 P4_1 -158.6(2)
P3_2 C14_2 C15_2 P4_2 160.2(2)
P3_3 C14_3 C15_3 P4_3 154.47(19)
